data_7044465
loop_
_publ_author_name
'Jim\'enez, Juan-Ram\'on'
'Tricoire, Maxime'
'Garnier, Delphine'
'Chamoreau, Lise-Marie'
'von Bardeleben, Jurgen'
'Journaux, Yves'
'Li, Yanling'
'lescouezec, rodrigue'

_publ_section_title
;
 A new {Fe4Co4} soluble switchable nanomagnet encapsulating Cs+: enhancing
 the stability, the redox flexibility and tuning the photomagnetic effect.
;
_journal_name_full 'Dalton Trans.'
_journal_paper_doi 10.1039/C7DT02989F
_journal_year 2017
_chemical_formula_moiety 'C96 H88 B8 Co4 Cs Fe4 N68, 16 (C2 H3 N)'
_chemical_formula_sum 'C131.5 H130 B8 Co4 Cs Fe4 N85'
_chemical_formula_weight 3579.71
_space_group_crystal_system triclinic
_space_group_IT_number 2
_space_group_name_Hall '-P 1'
_space_group_name_H-M_alt 'P -1'
_symmetry_space_group_name_Hall '-P 1'
_symmetry_space_group_name_H-M 'P -1'
_atom_sites_solution_hydrogens geom
_atom_sites_solution_primary dual
_atom_sites_solution_secondary difmap
_audit_creation_method SHELXL-2014/7
_audit_update_record
;
2017-07-07 deposited with the CCDC.
2017-10-12 downloaded from the CCDC.
;
_cell_angle_alpha 105.359(6)
_cell_angle_beta 94.534(6)
_cell_angle_gamma 108.890(6)
_cell_formula_units_Z 2
_cell_length_a 17.348(2)
_cell_length_b 17.421(2)
_cell_length_c 32.242(4)
_cell_measurement_reflns_used 9828
_cell_measurement_temperature 200(2)
_cell_measurement_theta_max 30.11
_cell_measurement_theta_min 2.39
_cell_volume 8743.9(19)
_computing_cell_refinement 'Bruker SAINT'
_computing_data_collection 'BRUKER APEX2'
_computing_data_reduction 'Bruker SAINT'
_computing_molecular_graphics 'DIAMOND (Brandenburg, 2006)'
_computing_publication_material 'WinGX publication routines (Farrugia, 2012)'
_computing_structure_refinement 'SHELXL-2014/7 (Sheldrick, 2014)'
_computing_structure_solution 'SHELXT-2014 (Sheldrick, 2014)'
_diffrn_ambient_temperature 200(2)
_diffrn_measured_fraction_theta_full 0.999
_diffrn_measured_fraction_theta_max 0.993
_diffrn_measurement_device_type 'Bruker APEX-II CCD'
_diffrn_measurement_method '\f and \w scans'
_diffrn_radiation_type MoK\a
_diffrn_radiation_wavelength 0.71073
_diffrn_reflns_av_R_equivalents 0.0446
_diffrn_reflns_av_unetI/netI 0.0426
_diffrn_reflns_Laue_measured_fraction_full 0.999
_diffrn_reflns_Laue_measured_fraction_max 0.993
_diffrn_reflns_limit_h_max 24
_diffrn_reflns_limit_h_min -24
_diffrn_reflns_limit_k_max 24
_diffrn_reflns_limit_k_min -24
_diffrn_reflns_limit_l_max 45
_diffrn_reflns_limit_l_min -45
_diffrn_reflns_number 277754
_diffrn_reflns_point_group_measured_fraction_full 0.999
_diffrn_reflns_point_group_measured_fraction_max 0.993
_diffrn_reflns_theta_full 25.242
_diffrn_reflns_theta_max 30.201
_diffrn_reflns_theta_min 1.264
_diffrn_source 'fine-focus sealed tube'
_exptl_absorpt_coefficient_mu 0.967
_exptl_absorpt_correction_T_max 0.746
_exptl_absorpt_correction_T_min 0.678
_exptl_absorpt_correction_type multi-scan
_exptl_absorpt_process_details
;
SADABS, Bruker
;
_exptl_crystal_colour dark
_exptl_crystal_density_diffrn 1.360
_exptl_crystal_density_method 'not measured'
_exptl_crystal_description paralelogramm
_exptl_crystal_F_000 3642
_exptl_crystal_size_max 0.11
_exptl_crystal_size_mid 0.10
_exptl_crystal_size_min 0.07
_refine_diff_density_max 2.175
_refine_diff_density_min -3.163
_refine_diff_density_rms 0.134
_refine_ls_extinction_method none
_refine_ls_goodness_of_fit_ref 1.142
_refine_ls_hydrogen_treatment constr
_refine_ls_matrix_type full
_refine_ls_number_parameters 2136
_refine_ls_number_reflns 51630
_refine_ls_number_restraints 69
_refine_ls_restrained_S_all 1.141
_refine_ls_R_factor_all 0.1131
_refine_ls_R_factor_gt 0.0907
_refine_ls_shift/su_max 0.033
_refine_ls_shift/su_mean 0.000
_refine_ls_structure_factor_coef Fsqd
_refine_ls_weighting_details 'w=1/[\s^2^(Fo^2^)+(0.0601P)^2^+58.0618P] where P=(Fo^2^+2Fc^2^)/3'
_refine_ls_weighting_scheme calc
_refine_ls_wR_factor_gt 0.2222
_refine_ls_wR_factor_ref 0.2343
_reflns_Friedel_coverage 0.000
_reflns_number_gt 39875
_reflns_number_total 51630
_reflns_threshold_expression 'I > 2\s(I)'
_cod_data_source_file c7dt02989f1.cif
_cod_data_source_block shelx
_cod_original_cell_volume 8744.2(19)
_cod_original_formula_sum 'C131.50 H130 B8 Co4 Cs Fe4 N85'
_cod_database_code 7044465
_shelx_shelxl_version_number 2014/7
_shelx_space_group_comment
;
The symmetry employed for this shelxl refinement is uniquely defined
by the following loop, which should always be used as a source of
symmetry information in preference to the above space-group names.
They are only intended as comments.
;

loop_
_space_group_symop_operation_xyz
'x, y, z'
'-x, -y, -z'

loop_
_atom_site_label
_atom_site_type_symbol
_atom_site_fract_x
_atom_site_fract_y
_atom_site_fract_z
_atom_site_U_iso_or_equiv
_atom_site_adp_type
_atom_site_occupancy
_atom_site_site_symmetry_order
_atom_site_calc_flag
_atom_site_refinement_flags_posn
_atom_site_refinement_flags_adp
_atom_site_refinement_flags_occupancy
_atom_site_disorder_assembly
_atom_site_disorder_group
Cs1 Cs 0.72280(2) 0.50982(2) 0.25504(2) 0.02927(8) Uani 1 1 d . . . . .
Co1 Co 0.47516(4) 0.32343(4) 0.21075(2) 0.02286(13) Uani 1 1 d . . . . .
Co2 Co 0.87999(4) 0.40911(4) 0.31142(2) 0.01713(11) Uani 1 1 d . . . . .
Co3 Co 0.82073(4) 0.58536(4) 0.14530(2) 0.01848(12) Uani 1 1 d . . . . .
Co4 Co 0.71575(4) 0.73548(4) 0.34969(2) 0.01812(11) Uani 1 1 d . . . . .
Fe1 Fe 0.62777(4) 0.44565(4) 0.36617(2) 0.02143(13) Uani 1 1 d . . . . .
Fe2 Fe 0.72979(5) 0.29223(4) 0.15589(2) 0.03089(17) Uani 1 1 d . . . . .
Fe3 Fe 0.56820(4) 0.61795(4) 0.19610(2) 0.01812(12) Uani 1 1 d . . . . .
Fe4 Fe 0.96933(4) 0.70480(4) 0.29879(2) 0.01900(12) Uani 1 1 d . . . . .
C1 C 0.5706(3) 0.3987(3) 0.30743(15) 0.0224(9) Uani 1 1 d . . . . .
C2 C 0.7245(3) 0.4312(2) 0.34649(14) 0.0192(8) Uani 1 1 d . . . . .
C3 C 0.6616(3) 0.5566(3) 0.36064(14) 0.0197(8) Uani 1 1 d . . . . .
C4 C 0.6335(3) 0.3034(3) 0.17481(16) 0.0283(10) Uani 1 1 d . . . . .
C5 C 0.7862(3) 0.3367(3) 0.21442(16) 0.0233(9) Uani 1 1 d . . . . .
C6 C 0.7659(3) 0.4041(3) 0.15119(15) 0.0250(9) Uani 1 1 d . . . . .
C7 C 0.5324(3) 0.5068(3) 0.20150(14) 0.0181(8) Uani 1 1 d . . . . .
C8 C 0.6635(3) 0.6037(3) 0.17626(13) 0.0178(8) Uani 1 1 d . . . . .
C9 C 0.6261(2) 0.6616(2) 0.25401(14) 0.0162(7) Uani 1 1 d . . . . .
C10 C 0.9364(2) 0.5945(3) 0.30449(14) 0.0185(8) Uani 1 1 d . . . . .
C11 C 0.9116(2) 0.6600(3) 0.24050(14) 0.0175(8) Uani 1 1 d . . . . .
C12 C 0.8757(3) 0.7191(3) 0.32036(14) 0.0191(8) Uani 1 1 d . . . . .
N1 N 0.5381(2) 0.3694(2) 0.27150(13) 0.0246(8) Uani 1 1 d . . . . .
N2 N 0.7816(2) 0.4240(2) 0.33391(13) 0.0222(7) Uani 1 1 d . . . . .
N3 N 0.6833(2) 0.6246(2) 0.35710(12) 0.0196(7) Uani 1 1 d . . . . .
N4 N 0.5740(3) 0.3085(3) 0.18777(15) 0.0287(9) Uani 1 1 d . . . . .
N5 N 0.8186(2) 0.3644(2) 0.25053(14) 0.0232(8) Uani 1 1 d . . . . .
N6 N 0.7881(2) 0.4724(2) 0.14989(12) 0.0213(7) Uani 1 1 d . . . . .
N7 N 0.5112(2) 0.4397(2) 0.20531(13) 0.0219(7) Uani 1 1 d . . . . .
N8 N 0.7237(2) 0.5971(2) 0.16550(12) 0.0208(7) Uani 1 1 d . . . . .
N9 N 0.6621(2) 0.6864(2) 0.28946(12) 0.0194(7) Uani 1 1 d . . . . .
N10 N 0.9162(2) 0.5255(3) 0.30737(13) 0.0228(7) Uani 1 1 d . . . . .
N11 N 0.8787(2) 0.6313(2) 0.20430(12) 0.0197(7) Uani 1 1 d . . . . .
N12 N 0.8168(2) 0.7245(2) 0.33331(12) 0.0174(7) Uani 1 1 d . . . . .
B1 B 0.5618(4) 0.3966(4) 0.4466(2) 0.0320(12) Uani 1 1 d . . . . .
H1 H 0.5406 0.3812 0.4724 0.038 Uiso 1 1 calc R U . . .
N13 N 0.5903(3) 0.3295(3) 0.37405(14) 0.0266(8) Uani 1 1 d . . . . .
N14 N 0.5637(3) 0.3188(3) 0.41180(15) 0.0297(9) Uani 1 1 d . . . . .
N15 N 0.5273(3) 0.4581(3) 0.38928(13) 0.0250(8) Uani 1 1 d . . . . .
N16 N 0.5065(3) 0.4343(3) 0.42498(14) 0.0292(9) Uani 1 1 d . . . . .
N17 N 0.6866(3) 0.4923(3) 0.42836(13) 0.0248(8) Uani 1 1 d . . . . .
N18 N 0.6500(3) 0.4636(3) 0.46004(14) 0.0298(9) Uani 1 1 d . . . . .
C13 C 0.5841(3) 0.2526(3) 0.34924(19) 0.0337(11) Uani 1 1 d . . . . .
H13 H 0.5984 0.2410 0.3210 0.040 Uiso 1 1 calc R U . . .
C14 C 0.5538(4) 0.1915(4) 0.3702(2) 0.0420(14) Uani 1 1 d . . . . .
H14 H 0.5440 0.1322 0.3596 0.050 Uiso 1 1 calc R U . . .
C15 C 0.5411(4) 0.2362(4) 0.4097(2) 0.0392(13) Uani 1 1 d . . . . .
H15 H 0.5200 0.2127 0.4317 0.047 Uiso 1 1 calc R U . . .
C16 C 0.4694(3) 0.4864(3) 0.37661(17) 0.0313(10) Uani 1 1 d . . . . .
H16 H 0.4683 0.5076 0.3523 0.038 Uiso 1 1 calc R U . . .
C17 C 0.4105(4) 0.4806(4) 0.4040(2) 0.0396(13) Uani 1 1 d . . . . .
H17 H 0.3627 0.4959 0.4021 0.048 Uiso 1 1 calc R U . . .
C18 C 0.4373(3) 0.4477(4) 0.43450(19) 0.0365(12) Uani 1 1 d . . . . .
H18 H 0.4112 0.4365 0.4582 0.044 Uiso 1 1 calc R U . . .
C19 C 0.7615(3) 0.5490(3) 0.44846(17) 0.0302(10) Uani 1 1 d . . . . .
H19 H 0.8012 0.5794 0.4344 0.036 Uiso 1 1 calc R U . . .
C20 C 0.7735(4) 0.5576(4) 0.49283(19) 0.0389(13) Uani 1 1 d . . . . .
H20 H 0.8210 0.5939 0.5144 0.047 Uiso 1 1 calc R U . . .
C21 C 0.7016(4) 0.5019(4) 0.49855(18) 0.0368(12) Uani 1 1 d . . . . .
H21 H 0.6903 0.4922 0.5254 0.044 Uiso 1 1 calc R U . . .
B2 B 0.2920(4) 0.1915(5) 0.1814(2) 0.0412(15) Uani 1 1 d . . . . .
N19 N 0.3756(3) 0.3381(3) 0.23273(14) 0.0296(9) Uani 1 1 d . . . . .
N20 N 0.3010(3) 0.2737(3) 0.21813(17) 0.0387(11) Uani 1 1 d . . . . .
N21 N 0.4318(3) 0.2047(4) 0.21524(17) 0.0424(12) Uani 1 1 d . . . . .
N22 N 0.3509(3) 0.1524(4) 0.19749(18) 0.0432(12) Uani 1 1 d . . . . .
N23 N 0.4061(4) 0.2753(4) 0.15094(18) 0.0449(13) Uani 1 1 d . . . . .
N24 N 0.3248(4) 0.2208(4) 0.14255(18) 0.0484(13) Uani 1 1 d . . . . .
N25 N 0.2028(4) 0.1327(4) 0.1713(2) 0.0580(16) Uani 1 1 d . . . . .
N26 N 0.1477(5) 0.1430(6) 0.1427(3) 0.089(3) Uani 1 1 d . . . . .
C23 C 0.3656(4) 0.4014(4) 0.26243(19) 0.0376(12) Uani 1 1 d . . . . .
H23 H 0.4086 0.4537 0.2785 0.045 Uiso 1 1 calc R U . . .
C24 C 0.2827(4) 0.3798(5) 0.2664(2) 0.0502(16) Uani 1 1 d . . . . .
H24 H 0.2579 0.4139 0.2847 0.060 Uiso 1 1 calc R U . . .
C25 C 0.2444(4) 0.2989(5) 0.2384(2) 0.0510(17) Uani 1 1 d . . . . .
H25 H 0.1871 0.2658 0.2340 0.061 Uiso 1 1 calc R U . . .
C26 C 0.4713(6) 0.1566(7) 0.2239(3) 0.070(3) Uani 1 1 d . . . . .
H26 H 0.5283 0.1765 0.2365 0.084 Uiso 1 1 calc R U . . .
C27 C 0.4181(8) 0.0730(8) 0.2122(4) 0.099(4) Uani 1 1 d . . . . .
H27 H 0.4311 0.0256 0.2152 0.119 Uiso 1 1 calc R U . . .
C28 C 0.3434(6) 0.0720(6) 0.1953(3) 0.074(3) Uani 1 1 d . . . . .
H28 H 0.2942 0.0230 0.1840 0.089 Uiso 1 1 calc R U . . .
C29 C 0.4229(7) 0.2903(6) 0.1138(3) 0.067(3) Uani 1 1 d . . . . .
H29 H 0.4748 0.3259 0.1102 0.080 Uiso 1 1 calc R U . . .
C30 C 0.3532(9) 0.2462(6) 0.0809(3) 0.099(4) Uani 1 1 d . . . . .
H30 H 0.3480 0.2460 0.0513 0.119 Uiso 1 1 calc R U . . .
C31 C 0.2937(8) 0.2029(6) 0.1006(3) 0.083(3) Uani 1 1 d . . . . .
H31 H 0.2390 0.1660 0.0865 0.099 Uiso 1 1 calc R U . . .
C32 C 0.1627(5) 0.0864(5) 0.1962(3) 0.066(2) Uani 1 1 d . . . . .
H32 H 0.1888 0.0738 0.2193 0.080 Uiso 1 1 calc R U . . .
C33 C 0.0738(7) 0.0974(10) 0.1498(5) 0.115(5) Uani 1 1 d . . . . .
H33 H 0.0226 0.0908 0.1337 0.138 Uiso 1 1 calc R U . . .
C34 C 0.0792(6) 0.0608(8) 0.1830(4) 0.099(4) Uani 1 1 d . . . . .
H34 H 0.0357 0.0266 0.1937 0.118 Uiso 1 1 calc R U . . .
B3A B 0.7190(16) 0.1287(19) 0.0849(10) 0.033(5) Uani 0.5 1 d . . P A 1
H3A H 0.7180 0.0764 0.0622 0.039 Uiso 0.5 1 calc R U P A 1
N29A N 0.6594(10) 0.2435(11) 0.0923(6) 0.021(3) Uani 0.5 1 d . . P A 1
N30A N 0.6661(8) 0.1706(11) 0.0671(6) 0.027(3) Uani 0.5 1 d . . P A 1
N31A N 0.8174(7) 0.2677(10) 0.1331(5) 0.021(3) Uani 0.5 1 d . U P A 1
N32A N 0.8079(7) 0.1931(8) 0.1023(4) 0.023(2) Uani 0.5 1 d . U P A 1
C38A C 0.6084(9) 0.2630(14) 0.0670(8) 0.031(3) Uani 0.5 1 d . . P A 1
H38A H 0.5922 0.3110 0.0765 0.037 Uiso 0.5 1 calc R U P A 1
C39A C 0.5829(12) 0.2075(14) 0.0267(7) 0.045(4) Uani 0.5 1 d . . P A 1
H39A H 0.5460 0.2080 0.0034 0.054 Uiso 0.5 1 calc R U P A 1
C40A C 0.6210(11) 0.1499(14) 0.0259(6) 0.039(4) Uani 0.5 1 d . . P A 1
H40A H 0.6171 0.1035 0.0013 0.047 Uiso 0.5 1 calc R U P A 1
C41A C 0.8988(9) 0.3149(12) 0.1418(6) 0.025(3) Uani 0.5 1 d . U P A 1
H41A H 0.9239 0.3713 0.1612 0.030 Uiso 0.5 1 calc R U P A 1
C42A C 0.9411(9) 0.2663(12) 0.1171(6) 0.033(3) Uani 0.5 1 d . U P A 1
H42A H 0.9989 0.2824 0.1172 0.039 Uiso 0.5 1 calc R U P A 1
C43A C 0.8796(8) 0.1909(9) 0.0932(5) 0.031(3) Uani 0.5 1 d . U P A 1
H43A H 0.8877 0.1445 0.0731 0.037 Uiso 0.5 1 calc R U P A 1
B3B B 0.7457(16) 0.126(2) 0.0920(9) 0.040(6) Uani 0.5 1 d . . P A 2
H3B H 0.7479 0.0728 0.0717 0.048 Uiso 0.5 1 calc R U P A 2
N29B N 0.6827(10) 0.2353(11) 0.0945(7) 0.026(3) Uani 0.5 1 d . . P A 2
N30B N 0.6947(10) 0.1656(11) 0.0695(6) 0.036(4) Uani 0.5 1 d . . P A 2
N31B N 0.8432(8) 0.2746(9) 0.1366(5) 0.023(3) Uani 0.5 1 d . U P A 2
N32B N 0.8370(7) 0.1998(9) 0.1107(5) 0.032(3) Uani 0.5 1 d . U P A 2
C38B C 0.6367(12) 0.2580(15) 0.0687(8) 0.041(4) Uani 0.5 1 d . . P A 2
H38B H 0.6195 0.3054 0.0773 0.050 Uiso 0.5 1 calc R U P A 2
C39B C 0.6173(15) 0.1981(15) 0.0250(6) 0.056(5) Uani 0.5 1 d . . P A 2
H39B H 0.5853 0.1979 -0.0003 0.067 Uiso 0.5 1 calc R U P A 2
C40B C 0.6550(13) 0.1424(14) 0.0285(6) 0.050(4) Uani 0.5 1 d . . P A 2
H40B H 0.6533 0.0945 0.0054 0.060 Uiso 0.5 1 calc R U P A 2
C41B C 0.9220(10) 0.3174(14) 0.1462(7) 0.034(4) Uani 0.5 1 d . U P A 2
H41B H 0.9459 0.3743 0.1653 0.041 Uiso 0.5 1 calc R U P A 2
C42B C 0.9664(9) 0.2728(13) 0.1263(6) 0.038(3) Uani 0.5 1 d . U P A 2
H42B H 1.0249 0.2910 0.1287 0.046 Uiso 0.5 1 calc R U P A 2
C43B C 0.9090(9) 0.1956(11) 0.1019(6) 0.039(3) Uani 0.5 1 d . U P A 2
H43B H 0.9186 0.1492 0.0828 0.046 Uiso 0.5 1 calc R U P A 2
N27 N 0.6934(3) 0.1750(2) 0.16099(15) 0.0324(10) Uani 1 1 d . . . . .
N28 N 0.6970(4) 0.1088(3) 0.12889(18) 0.0494(15) Uani 1 1 d . . . . .
C35 C 0.6633(3) 0.1440(3) 0.19222(18) 0.0307(11) Uani 1 1 d . . . . .
H35 H 0.6540 0.1768 0.2187 0.037 Uiso 1 1 calc R U . . .
C36 C 0.6475(5) 0.0570(4) 0.1808(2) 0.0469(16) Uani 1 1 d . . . . .
H36 H 0.6264 0.0196 0.1973 0.056 Uiso 1 1 calc R U . . .
C37 C 0.6689(5) 0.0370(4) 0.1405(2) 0.056(2) Uani 1 1 d . . . . .
H37 H 0.6648 -0.0183 0.1235 0.068 Uiso 1 1 calc R U . . .
B4 B 0.9908(4) 0.3241(4) 0.35005(18) 0.0270(11) Uani 1 1 d . . . . .
N33 N 0.8461(2) 0.2917(3) 0.31662(13) 0.0238(8) Uani 1 1 d . . . . .
N34 N 0.8999(3) 0.2631(3) 0.33528(14) 0.0263(8) Uani 1 1 d . . . . .
N35 N 0.9777(2) 0.3895(3) 0.29008(13) 0.0233(8) Uani 1 1 d . . . . .
N36 N 1.0190(2) 0.3509(3) 0.30971(14) 0.0258(8) Uani 1 1 d . . . . .
N37 N 0.9453(3) 0.4486(3) 0.37191(14) 0.0269(8) Uani 1 1 d . . . . .
N38 N 0.9905(3) 0.4046(3) 0.38473(14) 0.0293(9) Uani 1 1 d . . . . .
N39 N 1.0458(3) 0.2822(4) 0.36573(17) 0.0433(12) Uani 1 1 d . . . . .
C53 C 1.0415(5) 0.2014(5) 0.3482(4) 0.073(3) Uani 1 1 d . . . . .
H53 H 0.9975 0.1576 0.3268 0.088 Uiso 1 1 calc R U . . .
C44 C 0.7710(3) 0.2311(4) 0.30739(18) 0.0337(11) Uani 1 1 d . . . . .
H44 H 0.7217 0.2344 0.2942 0.040 Uiso 1 1 calc R U . . .
C45 C 0.7759(4) 0.1621(4) 0.3201(2) 0.0473(15) Uani 1 1 d . . . . .
H45 H 0.7320 0.1102 0.3171 0.057 Uiso 1 1 calc R U . . .
C46 C 0.8579(4) 0.1853(4) 0.3380(2) 0.0431(14) Uani 1 1 d . . . . .
H46 H 0.8810 0.1519 0.3503 0.052 Uiso 1 1 calc R U . . .
C47 C 1.0141(3) 0.4056(4) 0.25713(19) 0.0365(12) Uani 1 1 d . . . . .
H47 H 0.9975 0.4322 0.2377 0.044 Uiso 1 1 calc R U . . .
C48 C 1.0808(4) 0.3775(5) 0.2555(2) 0.0513(17) Uani 1 1 d . . . . .
H48 H 1.1177 0.3809 0.2352 0.062 Uiso 1 1 calc R U . . .
C49 C 1.0814(4) 0.3440(5) 0.2893(2) 0.0449(15) Uani 1 1 d . . . . .
H49 H 1.1201 0.3196 0.2969 0.054 Uiso 1 1 calc R U . . .
C50 C 0.9515(4) 0.5138(4) 0.40600(19) 0.0400(13) Uani 1 1 d . . . . .
H50 H 0.9264 0.5548 0.4058 0.048 Uiso 1 1 calc R U . . .
C51 C 1.0003(5) 0.5131(5) 0.4419(2) 0.0533(17) Uani 1 1 d . . . . .
H51 H 1.0146 0.5522 0.4706 0.064 Uiso 1 1 calc R U . . .
C52 C 1.0236(4) 0.4440(5) 0.42739(19) 0.0458(15) Uani 1 1 d . . . . .
H52 H 1.0577 0.4267 0.4446 0.055 Uiso 1 1 calc R U . . .
N40 N 1.1134(6) 0.3228(6) 0.3955(3) 0.100(3) Uani 1 1 d . . . . .
C54 C 1.1541(7) 0.2687(7) 0.3950(3) 0.091(4) Uani 1 1 d . . . . .
H54 H 1.2063 0.2820 0.4123 0.109 Uiso 1 1 calc R U . . .
C55 C 1.1087(5) 0.1930(6) 0.3659(4) 0.075(3) Uani 1 1 d . . . . .
H55 H 1.1222 0.1429 0.3593 0.090 Uiso 1 1 calc R U . . .
B5 B 0.4543(4) 0.6966(4) 0.1554(2) 0.0319(12) Uani 1 1 d . . . . .
H5 H 0.4177 0.7214 0.1424 0.038 Uiso 1 1 calc R U . . .
N41 N 0.4674(2) 0.6361(3) 0.21627(13) 0.0244(8) Uani 1 1 d . . . . .
N42 N 0.4254(3) 0.6729(3) 0.19577(15) 0.0302(9) Uani 1 1 d . . . . .
N43 N 0.5026(2) 0.5732(3) 0.13545(13) 0.0243(8) Uani 1 1 d . . . . .
N44 N 0.4542(3) 0.6145(3) 0.12306(14) 0.0291(9) Uani 1 1 d . . . . .
N45 N 0.6013(2) 0.7341(2) 0.18894(13) 0.0226(7) Uani 1 1 d . . . . .
N46 N 0.5444(3) 0.7592(3) 0.16988(15) 0.0292(9) Uani 1 1 d . . . . .
C56 C 0.4293(3) 0.6187(4) 0.24865(18) 0.0320(11) Uani 1 1 d . . . . .
H56 H 0.4461 0.5928 0.2684 0.038 Uiso 1 1 calc R U . . .
C57 C 0.3608(4) 0.6442(5) 0.2494(2) 0.0446(14) Uani 1 1 d . . . . .
H57 H 0.3228 0.6392 0.2691 0.053 Uiso 1 1 calc R U . . .
C58 C 0.3604(3) 0.6779(4) 0.2155(2) 0.0387(13) Uani 1 1 d . . . . .
H58 H 0.3211 0.7010 0.2073 0.046 Uiso 1 1 calc R U . . .
C59 C 0.4890(3) 0.5041(3) 0.10162(17) 0.0307(10) Uani 1 1 d . . . . .
H59 H 0.5148 0.4634 0.1010 0.037 Uiso 1 1 calc R U . . .
C60 C 0.4320(4) 0.4996(4) 0.06731(19) 0.0409(13) Uani 1 1 d . . . . .
H60 H 0.4118 0.4567 0.0397 0.049 Uiso 1 1 calc R U . . .
C61 C 0.4114(4) 0.5705(4) 0.08213(19) 0.0389(13) Uani 1 1 d . . . . .
H61 H 0.3734 0.5860 0.0663 0.047 Uiso 1 1 calc R U . . .
C62 C 0.6727(3) 0.7993(3) 0.19867(18) 0.0300(10) Uani 1 1 d . . . . .
H62 H 0.7233 0.8001 0.2127 0.036 Uiso 1 1 calc R U . . .
C63 C 0.6636(4) 0.8664(4) 0.1856(2) 0.0402(13) Uani 1 1 d . . . . .
H63 H 0.7051 0.9197 0.1885 0.048 Uiso 1 1 calc R U . . .
C64 C 0.5813(4) 0.8384(4) 0.1677(2) 0.0392(13) Uani 1 1 d . . . . .
H64 H 0.5548 0.8697 0.1558 0.047 Uiso 1 1 calc R U . . .
B6 B 0.8807(4) 0.6365(4) 0.0657(2) 0.0359(14) Uani 1 1 d . . . . .
N47 N 0.7614(3) 0.5403(3) 0.08644(13) 0.0262(8) Uani 1 1 d . . . . .
N48 N 0.7928(3) 0.5694(3) 0.05414(14) 0.0314(9) Uani 1 1 d . . . . .
N49 N 0.9175(3) 0.5729(3) 0.12314(14) 0.0270(8) Uani 1 1 d . . . . .
N50 N 0.9372(3) 0.6001(3) 0.08778(15) 0.0362(10) Uani 1 1 d . . . . .
N51 N 0.8536(3) 0.6979(2) 0.13899(13) 0.0245(8) Uani 1 1 d . . . . .
N52 N 0.8788(3) 0.7141(3) 0.10210(15) 0.0341(10) Uani 1 1 d . . . . .
N53 N 0.9105(4) 0.6567(4) 0.0260(2) 0.0550(15) Uiso 1 1 d . . . . .
C74 C 0.9140(5) 0.6018(5) -0.0118(2) 0.0506(16) Uiso 1 1 d . . . . .
H74A H 0.8878 0.5416 -0.0193 0.061 Uiso 0.8 1 calc R U P B 1
H74B H 0.9149 0.5459 -0.0164 0.061 Uiso 0.2 1 calc R U P C 2
N54 N 0.9779(8) 0.7313(8) 0.0327(4) 0.099(4) Uiso 0.8 1 d . . P D 1
C75 C 0.9574(10) 0.6396(10) -0.0373(5) 0.092(4) Uiso 0.8 1 d . . P D 1
H75 H 0.9552 0.6193 -0.0679 0.111 Uiso 0.8 1 calc R U P D 1
C76 C 1.0082(12) 0.7189(12) -0.0067(6) 0.115(5) Uiso 0.8 1 d . . P D 1
H76 H 1.0560 0.7580 -0.0122 0.137 Uiso 0.8 1 calc R U P D 1
N54B N 0.8848(14) 0.7286(15) 0.0135(8) 0.033(5) Uiso 0.2 1 d . . P D 2
C75B C 0.9163(13) 0.6478(13) -0.0443(7) 0.016(4) Uiso 0.2 1 d . . P D 2
H75B H 0.9225 0.6279 -0.0738 0.019 Uiso 0.2 1 calc R U P D 2
C76B C 0.908(2) 0.721(2) -0.0255(11) 0.045(7) Uiso 0.2 1 d . . P D 2
H76B H 0.9184 0.7651 -0.0387 0.054 Uiso 0.2 1 calc R U P D 2
C65 C 0.6840(3) 0.4860(3) 0.07047(17) 0.0321(11) Uani 1 1 d . . . . .
H65 H 0.6482 0.4565 0.0865 0.039 Uiso 1 1 calc R U . . .
C66 C 0.6635(4) 0.4792(4) 0.02649(19) 0.0411(13) Uani 1 1 d . . . . .
H66 H 0.6125 0.4450 0.0071 0.049 Uiso 1 1 calc R U . . .
C67 C 0.7332(4) 0.5327(4) 0.01748(18) 0.0402(13) Uani 1 1 d . . . . .
H67 H 0.7389 0.5425 -0.0099 0.048 Uiso 1 1 calc R U . . .
C68 C 0.9745(3) 0.5463(4) 0.1365(2) 0.0378(12) Uani 1 1 d . . . . .
H68 H 0.9746 0.5235 0.1602 0.045 Uiso 1 1 calc R U . . .
C69 C 1.0344(4) 0.5564(5) 0.1106(2) 0.0517(17) Uani 1 1 d . . . . .
H69 H 1.0829 0.5428 0.1132 0.062 Uiso 1 1 calc R U . . .
C70 C 1.0099(4) 0.5900(5) 0.0806(2) 0.0502(17) Uani 1 1 d . . . . .
H70 H 1.0389 0.6040 0.0582 0.060 Uiso 1 1 calc R U . . .
C71 C 0.8556(3) 0.7709(3) 0.16647(19) 0.0320(11) Uani 1 1 d . . . . .
H71 H 0.8419 0.7778 0.1948 0.038 Uiso 1 1 calc R U . . .
C72 C 0.8805(4) 0.8349(4) 0.1473(2) 0.0429(14) Uani 1 1 d . . . . .
H72 H 0.8868 0.8930 0.1596 0.051 Uiso 1 1 calc R U . . .
C73 C 0.8946(4) 0.7972(4) 0.1067(2) 0.0426(14) Uani 1 1 d . . . . .
H73 H 0.9124 0.8250 0.0856 0.051 Uiso 1 1 calc R U . . .
B7 B 1.1513(3) 0.8356(4) 0.3265(2) 0.0330(13) Uani 1 1 d . . . . .
H7 H 1.2095 0.8774 0.3355 0.040 Uiso 1 1 calc R U . . .
N55 N 1.0107(2) 0.8236(2) 0.29399(13) 0.0238(8) Uani 1 1 d . . . . .
N56 N 1.0925(2) 0.8721(3) 0.30721(15) 0.0286(9) Uani 1 1 d . . . . .
N57 N 1.0695(2) 0.6906(2) 0.27712(13) 0.0210(7) Uani 1 1 d . . . . .
N58 N 1.1449(2) 0.7526(3) 0.29180(15) 0.0286(9) Uani 1 1 d . . . . .
N59 N 1.0385(2) 0.7540(3) 0.35896(14) 0.0263(8) Uani 1 1 d . . . . .
N60 N 1.1172(2) 0.8100(3) 0.36542(15) 0.0306(9) Uani 1 1 d . . . . .
C77 C 0.9747(3) 0.8702(4) 0.27891(19) 0.0340(11) Uani 1 1 d . . . . .
H77 H 0.9174 0.8515 0.2672 0.041 Uiso 1 1 calc R U . . .
C78 C 1.0327(4) 0.9503(4) 0.2826(2) 0.0413(13) Uani 1 1 d . . . . .
H78 H 1.0234 0.9957 0.2745 0.050 Uiso 1 1 calc R U . . .
C79 C 1.1067(4) 0.9482(3) 0.3005(2) 0.0382(12) Uani 1 1 d . . . . .
H79 H 1.1590 0.9932 0.3071 0.046 Uiso 1 1 calc R U . . .
C80 C 1.0803(3) 0.6259(3) 0.24892(18) 0.0302(10) Uani 1 1 d . . . . .
H80 H 1.0374 0.5729 0.2338 0.036 Uiso 1 1 calc R U . . .
C81 C 1.1635(3) 0.6460(4) 0.2443(2) 0.0415(14) Uani 1 1 d . . . . .
H81 H 1.1876 0.6115 0.2258 0.050 Uiso 1 1 calc R U . . .
C82 C 1.2020(3) 0.7262(4) 0.2723(2) 0.0396(13) Uani 1 1 d . . . . .
H82 H 1.2596 0.7584 0.2774 0.048 Uiso 1 1 calc R U . . .
C83 C 1.0261(4) 0.7410(4) 0.39703(18) 0.0350(11) Uani 1 1 d . . . . .
H83 H 0.9761 0.7042 0.4019 0.042 Uiso 1 1 calc R U . . .
C84 C 1.0972(4) 0.7891(5) 0.4289(2) 0.0507(17) Uani 1 1 d . . . . .
H84 H 1.1051 0.7920 0.4588 0.061 Uiso 1 1 calc R U . . .
C85 C 1.1529(4) 0.8311(4) 0.4074(2) 0.0445(14) Uani 1 1 d . . . . .
H85 H 1.2080 0.8691 0.4201 0.053 Uiso 1 1 calc R U . . .
B8 B 0.6966(4) 0.8946(4) 0.4112(2) 0.0316(12) Uani 1 1 d . . . . .
N61 N 0.7664(3) 0.7890(3) 0.41025(14) 0.0266(8) Uani 1 1 d . . . . .
N62 N 0.7512(3) 0.8583(3) 0.43450(15) 0.0310(9) Uani 1 1 d . . . . .
N63 N 0.7467(2) 0.8470(3) 0.34235(13) 0.0236(8) Uani 1 1 d . . . . .
N64 N 0.7366(3) 0.9128(3) 0.37160(15) 0.0312(9) Uani 1 1 d . . . . .
N65 N 0.6145(2) 0.7465(3) 0.36557(14) 0.0275(8) Uani 1 1 d . . . . .
N66 N 0.6126(3) 0.8209(3) 0.39150(15) 0.0322(9) Uani 1 1 d . . . . .
N67 N 0.6868(3) 0.9720(4) 0.4403(2) 0.0479(13) Uani 1 1 d . . . . .
C86 C 0.8127(3) 0.7683(4) 0.43675(19) 0.0359(12) Uani 1 1 d . . . . .
H86 H 0.8329 0.7229 0.4282 0.043 Uiso 1 1 calc R U . . .
C87 C 0.8269(4) 0.8221(5) 0.4783(2) 0.0474(15) Uani 1 1 d . . . . .
H87 H 0.8577 0.8208 0.5036 0.057 Uiso 1 1 calc R U . . .
C88 C 0.7876(4) 0.8788(4) 0.4761(2) 0.0461(15) Uani 1 1 d . . . . .
H88 H 0.7867 0.9242 0.4998 0.055 Uiso 1 1 calc R U . . .
C89 C 0.7798(3) 0.8752(3) 0.31063(18) 0.0315(11) Uani 1 1 d . . . . .
H89 H 0.7933 0.8419 0.2858 0.038 Uiso 1 1 calc R U . . .
C90 C 0.7914(4) 0.9618(4) 0.3199(2) 0.0409(13) Uani 1 1 d . . . . .
H90 H 0.8140 0.9982 0.3032 0.049 Uiso 1 1 calc R U . . .
C91 C 0.7633(4) 0.9826(4) 0.3582(2) 0.0398(13) Uani 1 1 d . . . . .
H91 H 0.7626 1.0373 0.3729 0.048 Uiso 1 1 calc R U . . .
C92 C 0.5379(3) 0.6903(4) 0.35257(19) 0.0374(12) Uani 1 1 d . . . . .
H92 H 0.5222 0.6333 0.3340 0.045 Uiso 1 1 calc R U . . .
C93 C 0.4849(4) 0.7281(5) 0.3705(2) 0.0574(19) Uani 1 1 d . . . . .
H93 H 0.4264 0.7022 0.3670 0.069 Uiso 1 1 calc R U . . .
C94 C 0.5325(4) 0.8102(5) 0.3945(2) 0.0507(17) Uani 1 1 d . . . . .
H94 H 0.5130 0.8522 0.4103 0.061 Uiso 1 1 calc R U . . .
N68A N 0.7471(11) 1.0373(11) 0.4679(5) 0.048(3) Uani 0.5 1 d . . P E 1
C95A C 0.6273(9) 1.0025(9) 0.4249(4) 0.053(4) Uani 0.5 1 d . . P E 1
H95A H 0.5801 0.9712 0.4023 0.063 Uiso 0.5 1 calc R U P E 1
C96A C 0.6515(11) 1.0847(11) 0.4488(5) 0.066(5) Uani 0.5 1 d . . P E 1
H96A H 0.6250 1.1233 0.4456 0.079 Uiso 0.5 1 calc R U P E 1
N68B N 0.7358(14) 1.0515(13) 0.4494(7) 0.075(6) Uani 0.5 1 d . . P E 2
C95B C 0.6453(12) 0.9679(11) 0.4779(5) 0.066(4) Uani 0.5 1 d . . P E 2
H95B H 0.6147 0.9173 0.4840 0.079 Uiso 0.5 1 calc R U P E 2
C96B C 0.6575(11) 1.0472(13) 0.5021(6) 0.071(5) Uani 0.5 1 d . . P E 2
H96B H 0.6341 1.0657 0.5268 0.086 Uiso 0.5 1 calc R U P E 2
C97 C 0.7222(6) 1.1038(6) 0.4790(3) 0.078(3) Uani 1 1 d . . . . .
H97 H 0.7478 1.1544 0.5030 0.094 Uiso 1 1 calc R U . E 1
N100 N 0.6632(7) 0.7450(7) 0.5515(5) 0.136(5) Uani 1 1 d . . . . .
C100 C 0.5208(17) 0.8424(18) 0.5020(9) 0.107(8) Uiso 0.5 1 d . . P . .
C101 C 0.5519(15) 0.7770(16) 0.4916(8) 0.096(7) Uiso 0.5 1 d . . P . .
C102 C 0.6383(7) 0.7119(7) 0.5097(3) 0.030(2) Uani 0.5 1 d . . P F 1
C103 C 0.6086(5) 0.6710(5) 0.4640(2) 0.0545(18) Uani 1 1 d . . . F 1
C104 C 0.6836(17) 0.8346(18) 0.5810(9) 0.105(8) Uiso 0.5 1 d . . P F 2
C105 C 0.6892(12) 0.9279(12) 0.5923(6) 0.071(5) Uiso 0.5 1 d . . P F 2
N101 N 0.9488(4) 0.6950(5) 0.4837(3) 0.071(2) Uani 1 1 d . . . . .
C106 C 0.9882(6) 0.7482(7) 0.5126(3) 0.074(3) Uani 1 1 d . . . . .
C107 C 1.0389(9) 0.8224(14) 0.5485(4) 0.187(10) Uani 1 1 d . . . . .
H10A H 1.0574 0.8721 0.5380 0.280 Uiso 1 1 calc R U . . .
H10B H 1.0872 0.8123 0.5604 0.280 Uiso 1 1 calc R U . . .
H10C H 1.0064 0.8329 0.5715 0.280 Uiso 1 1 calc R U . . .
N102 N 0.8745(11) 0.9647(11) 0.5814(6) 0.177(6) Uiso 1 1 d . . . . .
C108 C 0.9519(10) 1.0147(9) 0.5892(5) 0.109(4) Uiso 1 1 d . . . . .
C109 C 1.0297(6) 1.0691(6) 0.6004(3) 0.076(2) Uiso 1 1 d . . . . .
H10D H 1.0306 1.1267 0.6030 0.114 Uiso 1 1 calc R U . . .
H10E H 1.0612 1.0526 0.5779 0.114 Uiso 1 1 calc R U . . .
H10F H 1.0546 1.0681 0.6285 0.114 Uiso 1 1 calc R U . . .
N103 N 0.5743(5) 0.0104(6) 0.2809(3) 0.090(3) Uani 1 1 d . . . . .
C110 C 0.5529(5) -0.1433(5) 0.2854(3) 0.0586(18) Uani 1 1 d . . . . .
H11A H 0.5109 -0.1590 0.3032 0.088 Uiso 1 1 calc R U . . .
H11B H 0.6052 -0.1447 0.2984 0.088 Uiso 1 1 calc R U . . .
H11C H 0.5344 -0.1837 0.2557 0.088 Uiso 1 1 calc R U . . .
C111 C 0.5654(5) -0.0564(5) 0.2834(3) 0.063(2) Uani 1 1 d . . . . .
N104 N 0.2738(6) 0.5659(7) 0.3443(4) 0.131(5) Uani 1 1 d . . . . .
C112 C 0.2139(5) 0.5773(6) 0.3498(4) 0.083(3) Uani 1 1 d . . . . .
C113 C 0.1396(5) 0.5966(6) 0.3561(3) 0.065(2) Uani 1 1 d . . . . .
H11D H 0.1245 0.6183 0.3328 0.098 Uiso 1 1 calc R U . . .
H11E H 0.1499 0.6398 0.3845 0.098 Uiso 1 1 calc R U . . .
H11F H 0.0942 0.5447 0.3552 0.098 Uiso 1 1 calc R U . . .
N105 N 0.2738(7) 0.1148(8) 0.2989(4) 0.117(4) Uiso 1 1 d . . . . .
C114 C 0.3166(5) 0.1834(5) 0.3146(3) 0.0578(18) Uiso 1 1 d . . . . .
C115 C 0.3769(6) 0.2646(6) 0.3326(3) 0.072(2) Uiso 1 1 d . . . . .
H11G H 0.4070 0.2809 0.3100 0.109 Uiso 1 1 calc R U . . .
H11H H 0.4157 0.2644 0.3563 0.109 Uiso 1 1 calc R U . . .
H11I H 0.3503 0.3056 0.3441 0.109 Uiso 1 1 calc R U . . .
N106 N 0.8845(5) 0.0329(6) 0.2351(3) 0.085(3) Uani 1 1 d . . . . .
C116 C 0.8848(4) 0.0901(5) 0.2239(2) 0.0494(16) Uani 1 1 d . . . . .
C117 C 0.8841(5) 0.1627(5) 0.2103(3) 0.062(2) Uani 1 1 d . . . . .
H11J H 0.8433 0.1845 0.2234 0.094 Uiso 1 1 calc R U . . .
H11K H 0.8693 0.1451 0.1783 0.094 Uiso 1 1 calc R U . . .
H11L H 0.9392 0.2075 0.2198 0.094 Uiso 1 1 calc R U . . .
N108 N 0.4652(9) 0.8827(9) 0.0892(4) 0.133(4) Uiso 1 1 d . . . . .
C118 C 0.3938(9) 0.8538(9) 0.0939(4) 0.102(4) Uiso 1 1 d . . . . .
C119 C 0.3039(10) 0.8157(10) 0.0986(5) 0.134(5) Uiso 1 1 d . . . . .
H11M H 0.2704 0.8411 0.0848 0.201 Uiso 1 1 calc R U . . .
H11N H 0.3003 0.8275 0.1297 0.201 Uiso 1 1 calc R U . . .
H11O H 0.2831 0.7539 0.0844 0.201 Uiso 1 1 calc R U . . .
C120 C 0.3543(6) 0.3070(6) -0.0806(3) 0.065(2) Uani 1 1 d . . . . .
N109 N 0.4543(9) 0.3161(7) -0.0055(5) 0.111(5) Uani 0.75 1 d . . P G 1
C121 C 0.4075(8) 0.3112(7) -0.0403(4) 0.060(3) Uani 0.75 1 d . . P G 1
N209 N 0.2712(17) 0.270(2) -0.0235(11) 0.074(9) Uani 0.25 1 d . . P G 2
C122 C 0.3076(15) 0.2846(18) -0.0523(11) 0.052(8) Uani 0.25 1 d . . P G 2
C124 C 0.4801(5) 0.0936(5) 0.1049(3) 0.0613(19) Uiso 1 1 d . . . . .
H12A H 0.4796 0.1310 0.1335 0.092 Uiso 1 1 calc R U . . .
H12B H 0.5118 0.1281 0.0881 0.092 Uiso 1 1 calc R U . . .
H12C H 0.5060 0.0531 0.1091 0.092 Uiso 1 1 calc R U . . .
C123 C 0.3990(8) 0.0489(8) 0.0822(4) 0.093(3) Uiso 1 1 d . . . . .
N110 N 0.3263(10) 0.0080(10) 0.0631(5) 0.155(5) Uiso 1 1 d . . . . .
N111 N 0.8278(8) 0.3882(7) -0.0260(4) 0.124(4) Uani 1 1 d . . . . .
C125 C 0.8277(7) 0.3683(6) 0.0054(3) 0.084(3) Uani 1 1 d . . . . .
C126 C 0.8289(8) 0.3495(8) 0.0455(3) 0.104(4) Uani 1 1 d . . . . .
H12D H 0.8776 0.3917 0.0666 0.156 Uiso 1 1 calc R U . . .
H12E H 0.8314 0.2925 0.0407 0.156 Uiso 1 1 calc R U . . .
H12F H 0.7785 0.3513 0.0569 0.156 Uiso 1 1 calc R U . . .
N112 N 0.1547(5) 0.4484(6) 0.1626(3) 0.085(2) Uani 1 1 d . . . . .
C127 C 0.2964(6) 0.4323(6) 0.1528(3) 0.068(2) Uani 1 1 d . . . . .
H12G H 0.3414 0.4865 0.1682 0.103 Uiso 1 1 calc R U . . .
H12H H 0.2998 0.4160 0.1216 0.103 Uiso 1 1 calc R U . . .
H12I H 0.3016 0.3880 0.1650 0.103 Uiso 1 1 calc R U . . .
C128 C 0.2162(5) 0.4418(5) 0.1579(3) 0.0559(18) Uani 1 1 d . . . . .
N120 N 0.8198(14) 0.3228(14) 0.4972(8) 0.237(9) Uiso 1 1 d . . . . .
C129 C 0.7807(5) 0.3393(5) 0.4242(3) 0.0581(18) Uiso 1 1 d . . . . .
C130 C 0.8110(9) 0.3199(9) 0.4586(5) 0.112(4) Uiso 1 1 d . . . . .
N122 N 0.3638(10) 0.9649(10) 0.2893(5) 0.161(5) Uiso 1 1 d . . . . .
C131 C 0.4268(12) 0.9289(12) 0.3655(6) 0.158(7) Uiso 1 1 d . . . . .
H13A H 0.4502 0.9818 0.3900 0.237 Uiso 1 1 calc R U . . .
H13B H 0.4698 0.9047 0.3588 0.237 Uiso 1 1 calc R U . . .
H13C H 0.3813 0.8880 0.3734 0.237 Uiso 1 1 calc R U . . .
C132 C 0.3986(13) 0.9451(13) 0.3310(7) 0.168(7) Uiso 1 1 d . . . . .
N121 N 0.3363(13) 0.7999(14) 0.4154(7) 0.220(8) Uiso 1 1 d . . . . .
C133 C 0.3387(11) 0.7519(12) 0.4374(6) 0.134(5) Uiso 1 1 d . . . . .
C134 C 0.3401(17) 0.6965(17) 0.4578(9) 0.240(12) Uiso 1 1 d . . . . .
H13D H 0.3357 0.6427 0.4365 0.361 Uiso 1 1 calc R U . . .
H13E H 0.2934 0.6867 0.4734 0.361 Uiso 1 1 calc R U . . .
H13F H 0.3921 0.7188 0.4787 0.361 Uiso 1 1 calc R U . . .
N132 N 0.0756(5) 0.7844(5) 0.1885(3) 0.076(2) Uiso 1 1 d . . . . .
C235 C 0.1385(14) 0.8447(14) 0.1803(7) 0.074(5) Uiso 0.5 1 d . . P H 1
C236 C 0.183(2) 0.896(2) 0.1726(11) 0.143(12) Uiso 0.5 1 d . . P H 1
H23A H 0.2384 0.8935 0.1783 0.215 Uiso 0.5 1 calc R U P H 1
H23B H 0.1686 0.8904 0.1416 0.215 Uiso 0.5 1 calc R U P H 1
H23C H 0.1826 0.9507 0.1907 0.215 Uiso 0.5 1 calc R U P H 1
C335 C 0.1698(16) 0.8239(15) 0.1920(8) 0.087(6) Uiso 0.5 1 d . . P H 2
C336 C 0.239(2) 0.844(2) 0.1926(10) 0.130(10) Uiso 0.5 1 d . . P H 2
H33A H 0.2672 0.8463 0.2207 0.194 Uiso 0.5 1 calc R U P H 2
H33B H 0.2600 0.9007 0.1886 0.194 Uiso 0.5 1 calc R U P H 2
H33C H 0.2505 0.8029 0.1689 0.194 Uiso 0.5 1 calc R U P H 2
N150 N 0.100(2) -0.037(2) 0.0141(10) 0.199(14) Uiso 0.5 1 d D . P . .
C138 C 0.1157(14) -0.0598(15) 0.0449(7) 0.087(6) Uiso 0.5 1 d D . P . .
C139 C 0.1275(16) -0.0728(16) 0.0825(7) 0.099(7) Uiso 0.5 1 d D . P . .
H13G H 0.1072 -0.1342 0.0784 0.149 Uiso 0.5 1 calc R U P . .
H13H H 0.0974 -0.0458 0.1025 0.149 Uiso 0.5 1 calc R U P . .
H13I H 0.1868 -0.0481 0.0949 0.149 Uiso 0.5 1 calc R U P . .
N124 N -0.1433(10) -0.0157(10) 0.1019(5) 0.071(4) Uiso 0.5 1 d . . P . .
C140 C -0.1750(14) -0.0506(14) 0.0711(7) 0.081(5) Uiso 0.5 1 d . . P . .
C141 C -0.2476(17) -0.1035(17) 0.0365(9) 0.111(8) Uiso 0.5 1 d . . P . .
H14A H -0.2780 -0.1551 0.0437 0.166 Uiso 0.5 1 calc R U P . .
H14B H -0.2293 -0.1197 0.0086 0.166 Uiso 0.5 1 calc R U P . .
H14C H -0.2838 -0.0712 0.0343 0.166 Uiso 0.5 1 calc R U P . .

loop_
_atom_site_aniso_label
_atom_site_aniso_U_11
_atom_site_aniso_U_22
_atom_site_aniso_U_33
_atom_site_aniso_U_23
_atom_site_aniso_U_13
_atom_site_aniso_U_12
Cs1 0.03087(15) 0.03242(15) 0.03482(16) 0.01841(12) 0.01214(12) 0.01677(12)
Co1 0.0145(3) 0.0266(3) 0.0261(3) 0.0116(2) 0.0042(2) 0.0028(2)
Co2 0.0172(3) 0.0186(3) 0.0204(3) 0.0089(2) 0.0062(2) 0.0096(2)
Co3 0.0202(3) 0.0169(3) 0.0165(3) 0.0066(2) 0.0046(2) 0.0027(2)
Co4 0.0157(3) 0.0160(2) 0.0229(3) 0.0065(2) 0.0037(2) 0.0055(2)
Fe1 0.0242(3) 0.0201(3) 0.0193(3) 0.0069(2) 0.0101(2) 0.0049(2)
Fe2 0.0490(5) 0.0137(3) 0.0253(3) 0.0047(2) 0.0174(3) 0.0040(3)
Fe3 0.0155(3) 0.0184(3) 0.0212(3) 0.0071(2) -0.0006(2) 0.0072(2)
Fe4 0.0108(2) 0.0204(3) 0.0207(3) 0.0027(2) 0.0023(2) 0.0020(2)
C1 0.023(2) 0.0182(19) 0.026(2) 0.0079(17) 0.0125(17) 0.0041(16)
C2 0.027(2) 0.0112(16) 0.0166(19) 0.0063(14) 0.0073(16) 0.0007(15)
C3 0.0181(18) 0.025(2) 0.0150(18) 0.0032(15) 0.0065(15) 0.0077(16)
C4 0.035(3) 0.020(2) 0.021(2) 0.0043(17) -0.0017(19) 0.0016(18)
C5 0.028(2) 0.0154(18) 0.034(3) 0.0113(17) 0.0189(19) 0.0112(17)
C6 0.035(2) 0.019(2) 0.019(2) 0.0056(16) 0.0128(18) 0.0058(18)
C7 0.0154(17) 0.0214(19) 0.0174(19) 0.0054(15) -0.0003(14) 0.0075(15)
C8 0.0225(19) 0.0135(17) 0.0153(18) 0.0056(14) -0.0029(15) 0.0043(15)
C9 0.0149(17) 0.0145(17) 0.023(2) 0.0088(15) 0.0045(15) 0.0079(14)
C10 0.0097(16) 0.024(2) 0.0186(19) 0.0019(15) 0.0019(14) 0.0065(15)
C11 0.0114(16) 0.0187(18) 0.022(2) 0.0070(15) 0.0061(15) 0.0035(14)
C12 0.0182(19) 0.0156(18) 0.0182(19) 0.0014(15) -0.0001(15) 0.0028(15)
N1 0.0210(18) 0.0211(18) 0.026(2) 0.0062(15) 0.0078(15) 0.0006(14)
N2 0.0249(19) 0.0222(18) 0.0231(18) 0.0100(15) 0.0058(15) 0.0103(15)
N3 0.0177(16) 0.0171(16) 0.0214(18) 0.0039(13) 0.0039(13) 0.0045(13)
N4 0.0217(19) 0.0225(19) 0.036(2) 0.0153(17) -0.0019(17) -0.0036(15)
N5 0.0210(18) 0.0212(17) 0.032(2) 0.0103(16) 0.0116(16) 0.0099(15)
N6 0.0256(18) 0.0179(16) 0.0187(17) 0.0068(14) 0.0068(14) 0.0038(14)
N7 0.0172(16) 0.0208(17) 0.0267(19) 0.0079(15) -0.0003(14) 0.0061(14)
N8 0.0200(17) 0.0206(17) 0.0197(17) 0.0063(14) -0.0013(14) 0.0055(14)
N9 0.0169(16) 0.0174(16) 0.0249(19) 0.0081(14) 0.0052(14) 0.0057(13)
N10 0.0170(17) 0.030(2) 0.0242(19) 0.0079(16) 0.0056(14) 0.0127(15)
N11 0.0158(16) 0.0205(17) 0.0236(19) 0.0085(14) 0.0071(14) 0.0052(13)
N12 0.0129(15) 0.0137(15) 0.0202(17) 0.0030(13) 0.0053(13) -0.0007(12)
B1 0.034(3) 0.040(3) 0.027(3) 0.016(2) 0.018(2) 0.014(2)
N13 0.031(2) 0.0238(19) 0.027(2) 0.0111(16) 0.0152(17) 0.0082(16)
N14 0.030(2) 0.031(2) 0.032(2) 0.0177(18) 0.0147(18) 0.0083(17)
N15 0.0250(19) 0.028(2) 0.0209(19) 0.0072(15) 0.0097(15) 0.0079(16)
N16 0.030(2) 0.035(2) 0.027(2) 0.0141(18) 0.0151(17) 0.0115(18)
N17 0.028(2) 0.0257(19) 0.0227(19) 0.0075(15) 0.0123(16) 0.0098(16)
N18 0.031(2) 0.038(2) 0.024(2) 0.0119(18) 0.0131(17) 0.0133(18)
C13 0.035(3) 0.029(2) 0.035(3) 0.010(2) 0.012(2) 0.009(2)
C14 0.048(3) 0.026(3) 0.053(4) 0.018(2) 0.015(3) 0.009(2)
C15 0.045(3) 0.035(3) 0.044(3) 0.024(3) 0.016(3) 0.012(2)
C16 0.034(3) 0.033(3) 0.028(2) 0.013(2) 0.008(2) 0.010(2)
C17 0.030(3) 0.054(4) 0.045(3) 0.022(3) 0.014(2) 0.019(3)
C18 0.032(3) 0.048(3) 0.036(3) 0.018(2) 0.018(2) 0.017(2)
C19 0.028(2) 0.031(2) 0.032(3) 0.007(2) 0.007(2) 0.011(2)
C20 0.037(3) 0.049(3) 0.030(3) 0.005(2) 0.002(2) 0.020(3)
C21 0.043(3) 0.052(3) 0.024(2) 0.012(2) 0.010(2) 0.026(3)
B2 0.037(3) 0.044(4) 0.040(4) 0.010(3) 0.008(3) 0.012(3)
N19 0.0216(19) 0.035(2) 0.029(2) 0.0068(18) 0.0060(16) 0.0085(17)
N20 0.030(2) 0.043(3) 0.039(3) 0.008(2) 0.009(2) 0.011(2)
N21 0.039(3) 0.065(3) 0.037(3) 0.019(2) 0.015(2) 0.031(3)
N22 0.046(3) 0.046(3) 0.048(3) 0.020(2) 0.022(2) 0.022(2)
N23 0.050(3) 0.063(3) 0.045(3) 0.032(3) 0.027(2) 0.034(3)
N24 0.062(4) 0.050(3) 0.035(3) 0.010(2) 0.010(3) 0.024(3)
N25 0.044(3) 0.064(4) 0.045(3) -0.001(3) -0.004(3) 0.009(3)
N26 0.059(5) 0.113(7) 0.072(5) 0.006(5) -0.017(4) 0.027(5)
C23 0.038(3) 0.042(3) 0.036(3) 0.009(2) 0.009(2) 0.021(3)
C24 0.042(3) 0.056(4) 0.054(4) 0.006(3) 0.016(3) 0.027(3)
C25 0.028(3) 0.062(4) 0.060(4) 0.009(3) 0.012(3) 0.019(3)
C26 0.071(5) 0.119(8) 0.077(6) 0.069(6) 0.051(5) 0.071(6)
C27 0.121(9) 0.119(9) 0.148(10) 0.101(8) 0.097(8) 0.094(8)
C28 0.080(6) 0.064(5) 0.112(7) 0.050(5) 0.066(6) 0.039(5)
C29 0.114(7) 0.073(5) 0.054(5) 0.040(4) 0.051(5) 0.062(5)
C30 0.204(14) 0.059(5) 0.035(4) 0.014(4) 0.029(6) 0.047(7)
C31 0.130(9) 0.057(5) 0.040(4) 0.005(4) -0.004(5) 0.018(5)
C32 0.034(3) 0.064(5) 0.071(5) 0.001(4) 0.011(3) -0.006(3)
C33 0.056(6) 0.144(12) 0.104(10) -0.004(9) -0.019(6) 0.025(7)
C34 0.040(5) 0.101(8) 0.105(9) 0.000(7) 0.008(5) -0.013(5)
B3A 0.040(12) 0.019(7) 0.036(10) 0.001(6) 0.010(8) 0.013(8)
N29A 0.034(8) 0.014(4) 0.020(5) 0.003(3) 0.005(6) 0.016(5)
N30A 0.030(7) 0.022(5) 0.032(5) 0.005(4) 0.015(6) 0.015(5)
N31A 0.008(5) 0.020(4) 0.031(5) -0.001(3) 0.011(4) 0.003(4)
N32A 0.022(5) 0.023(4) 0.027(5) 0.004(3) 0.011(4) 0.013(4)
C38A 0.022(7) 0.036(6) 0.033(7) 0.016(5) 0.000(7) 0.008(6)
C39A 0.052(10) 0.042(8) 0.040(8) 0.007(6) 0.003(7) 0.020(8)
C40A 0.045(10) 0.038(8) 0.029(7) 0.001(6) 0.004(7) 0.014(8)
C41A 0.014(6) 0.026(4) 0.037(6) 0.010(4) 0.014(5) 0.007(5)
C42A 0.022(5) 0.041(6) 0.042(7) 0.017(5) 0.013(5) 0.017(5)
C43A 0.023(5) 0.036(5) 0.039(6) 0.013(4) 0.014(5) 0.017(5)
B3B 0.061(17) 0.025(7) 0.031(11) 0.003(7) 0.023(11) 0.014(12)
N29B 0.035(8) 0.019(5) 0.030(6) 0.013(4) 0.011(6) 0.014(5)
N30B 0.045(9) 0.028(6) 0.033(6) 0.000(5) 0.018(7) 0.014(7)
N31B 0.026(7) 0.017(4) 0.037(5) 0.020(4) 0.023(5) 0.008(5)
N32B 0.023(5) 0.036(4) 0.040(6) 0.012(4) 0.017(5) 0.013(5)
C38B 0.039(11) 0.040(8) 0.034(7) 0.014(6) -0.007(10) 0.001(8)
C39B 0.082(17) 0.048(11) 0.023(7) 0.006(7) -0.002(9) 0.011(12)
C40B 0.064(12) 0.045(9) 0.025(7) 0.004(6) 0.002(8) 0.006(10)
C41B 0.020(7) 0.041(5) 0.044(7) 0.020(4) 0.016(5) 0.007(5)
C42B 0.026(6) 0.050(6) 0.045(8) 0.021(5) 0.018(5) 0.012(5)
C43B 0.024(6) 0.051(6) 0.047(7) 0.015(5) 0.020(5) 0.020(5)
N27 0.050(3) 0.0134(17) 0.031(2) 0.0040(15) 0.018(2) 0.0066(17)
N28 0.083(4) 0.0152(19) 0.045(3) 0.0038(19) 0.035(3) 0.009(2)
C35 0.039(3) 0.021(2) 0.036(3) 0.013(2) 0.016(2) 0.011(2)
C36 0.066(4) 0.021(2) 0.058(4) 0.018(3) 0.027(3) 0.013(3)
C37 0.086(5) 0.017(2) 0.063(4) 0.009(3) 0.035(4) 0.011(3)
B4 0.029(3) 0.031(3) 0.025(3) 0.011(2) 0.001(2) 0.015(2)
N33 0.0235(18) 0.0283(19) 0.0244(19) 0.0117(16) 0.0084(15) 0.0117(16)
N34 0.031(2) 0.0263(19) 0.027(2) 0.0120(16) 0.0031(16) 0.0137(17)
N35 0.0231(18) 0.0258(19) 0.029(2) 0.0156(16) 0.0046(15) 0.0140(15)
N36 0.0183(17) 0.034(2) 0.029(2) 0.0112(17) 0.0023(15) 0.0145(16)
N37 0.030(2) 0.0250(19) 0.026(2) 0.0072(16) 0.0079(16) 0.0106(16)
N38 0.031(2) 0.031(2) 0.025(2) 0.0090(17) -0.0002(17) 0.0120(18)
N39 0.047(3) 0.060(3) 0.034(3) 0.016(2) 0.002(2) 0.033(3)
C53 0.041(4) 0.044(4) 0.133(8) 0.029(5) -0.012(4) 0.019(3)
C44 0.031(3) 0.034(3) 0.031(3) 0.007(2) 0.004(2) 0.008(2)
C45 0.046(4) 0.027(3) 0.065(4) 0.017(3) 0.005(3) 0.008(2)
C46 0.049(3) 0.027(3) 0.051(4) 0.016(3) 0.001(3) 0.009(2)
C47 0.029(3) 0.045(3) 0.034(3) 0.020(2) 0.007(2) 0.004(2)
C48 0.028(3) 0.083(5) 0.049(4) 0.029(4) 0.021(3) 0.016(3)
C49 0.030(3) 0.067(4) 0.047(3) 0.018(3) 0.016(3) 0.027(3)
C50 0.047(3) 0.032(3) 0.031(3) 0.001(2) 0.013(2) 0.006(2)
C51 0.058(4) 0.051(4) 0.031(3) -0.003(3) 0.002(3) 0.008(3)
C52 0.048(4) 0.057(4) 0.026(3) 0.008(3) -0.003(2) 0.017(3)
N40 0.103(6) 0.087(6) 0.086(6) -0.026(4) -0.059(5) 0.065(5)
C54 0.119(8) 0.118(8) 0.054(5) -0.004(5) -0.028(5) 0.100(7)
C55 0.051(5) 0.079(6) 0.111(8) 0.038(6) 0.003(5) 0.041(4)
B5 0.032(3) 0.033(3) 0.037(3) 0.014(2) 0.000(2) 0.018(2)
N41 0.0137(16) 0.032(2) 0.0243(19) 0.0065(16) 0.0002(14) 0.0072(15)
N42 0.026(2) 0.034(2) 0.034(2) 0.0113(18) 0.0007(17) 0.0161(18)
N43 0.0229(18) 0.0264(19) 0.026(2) 0.0115(16) 0.0000(15) 0.0100(15)
N44 0.028(2) 0.034(2) 0.028(2) 0.0117(18) -0.0020(17) 0.0144(18)
N45 0.0210(18) 0.0205(17) 0.028(2) 0.0076(15) -0.0001(15) 0.0099(14)
N46 0.027(2) 0.027(2) 0.038(2) 0.0134(18) -0.0006(17) 0.0141(17)
C56 0.025(2) 0.040(3) 0.033(3) 0.013(2) 0.005(2) 0.012(2)
C57 0.031(3) 0.062(4) 0.046(3) 0.018(3) 0.014(3) 0.023(3)
C58 0.019(2) 0.052(3) 0.049(3) 0.015(3) 0.001(2) 0.020(2)
C59 0.033(3) 0.031(2) 0.026(2) 0.009(2) -0.001(2) 0.011(2)
C60 0.047(3) 0.045(3) 0.025(3) 0.003(2) -0.008(2) 0.017(3)
C61 0.040(3) 0.046(3) 0.030(3) 0.012(2) -0.010(2) 0.018(3)
C62 0.024(2) 0.025(2) 0.040(3) 0.010(2) 0.001(2) 0.0083(19)
C63 0.036(3) 0.027(3) 0.056(4) 0.014(2) 0.005(3) 0.010(2)
C64 0.045(3) 0.028(3) 0.053(4) 0.019(2) 0.001(3) 0.019(2)
B6 0.043(3) 0.030(3) 0.026(3) 0.012(2) 0.012(2) -0.001(2)
N47 0.033(2) 0.0228(18) 0.0189(18) 0.0084(15) 0.0027(16) 0.0036(16)
N48 0.040(2) 0.027(2) 0.022(2) 0.0104(16) 0.0055(18) 0.0036(18)
N49 0.026(2) 0.0204(18) 0.026(2) 0.0042(15) 0.0086(16) -0.0014(15)
N50 0.032(2) 0.035(2) 0.032(2) 0.0064(19) 0.0161(19) 0.0013(19)
N51 0.0258(19) 0.0210(18) 0.0223(19) 0.0070(15) 0.0038(15) 0.0025(15)
N52 0.044(3) 0.024(2) 0.029(2) 0.0128(17) 0.0087(19) 0.0014(18)
C65 0.030(2) 0.031(2) 0.027(2) 0.007(2) 0.000(2) 0.002(2)
C66 0.038(3) 0.047(3) 0.027(3) 0.007(2) 0.000(2) 0.004(3)
C67 0.046(3) 0.045(3) 0.025(3) 0.014(2) 0.003(2) 0.009(3)
C68 0.028(3) 0.037(3) 0.045(3) 0.006(2) 0.008(2) 0.013(2)
C69 0.033(3) 0.059(4) 0.055(4) 0.001(3) 0.013(3) 0.018(3)
C70 0.036(3) 0.055(4) 0.047(4) 0.006(3) 0.023(3) 0.004(3)
C71 0.026(2) 0.024(2) 0.041(3) 0.006(2) 0.004(2) 0.0074(19)
C72 0.036(3) 0.025(3) 0.067(4) 0.014(3) 0.007(3) 0.010(2)
C73 0.040(3) 0.031(3) 0.056(4) 0.024(3) 0.007(3) 0.003(2)
B7 0.015(2) 0.028(3) 0.043(3) 0.003(2) 0.002(2) -0.001(2)
N55 0.0157(17) 0.0229(18) 0.027(2) 0.0024(15) 0.0035(14) 0.0039(14)
N56 0.0170(18) 0.0226(19) 0.036(2) 0.0033(17) 0.0025(16) -0.0010(15)
N57 0.0134(16) 0.0189(17) 0.031(2) 0.0061(15) 0.0055(14) 0.0062(13)
N58 0.0087(15) 0.028(2) 0.042(2) 0.0051(18) 0.0049(15) 0.0025(14)
N59 0.0189(18) 0.0256(19) 0.027(2) 0.0025(16) -0.0016(15) 0.0047(15)
N60 0.0164(18) 0.028(2) 0.035(2) 0.0026(17) -0.0044(16) -0.0001(15)
C77 0.029(3) 0.033(3) 0.037(3) 0.009(2) 0.004(2) 0.010(2)
C78 0.040(3) 0.033(3) 0.050(4) 0.014(3) 0.008(3) 0.011(2)
C79 0.031(3) 0.026(2) 0.048(3) 0.008(2) 0.006(2) 0.001(2)
C80 0.018(2) 0.026(2) 0.040(3) 0.004(2) 0.0027(19) 0.0060(18)
C81 0.025(3) 0.043(3) 0.055(4) 0.008(3) 0.015(2) 0.014(2)
C82 0.010(2) 0.043(3) 0.061(4) 0.014(3) 0.012(2) 0.005(2)
C83 0.032(3) 0.042(3) 0.027(3) 0.009(2) 0.002(2) 0.011(2)
C84 0.048(4) 0.061(4) 0.028(3) 0.008(3) -0.012(3) 0.008(3)
C85 0.030(3) 0.046(3) 0.038(3) 0.001(3) -0.010(2) 0.003(2)
B8 0.033(3) 0.033(3) 0.031(3) 0.008(2) 0.007(2) 0.017(2)
N61 0.0241(19) 0.027(2) 0.029(2) 0.0087(16) 0.0022(16) 0.0105(16)
N62 0.029(2) 0.034(2) 0.029(2) 0.0096(18) 0.0056(17) 0.0111(18)
N63 0.0215(18) 0.0246(18) 0.029(2) 0.0124(16) 0.0052(15) 0.0100(15)
N64 0.033(2) 0.030(2) 0.035(2) 0.0133(18) 0.0056(18) 0.0143(18)
N65 0.0147(17) 0.029(2) 0.032(2) 0.0082(17) 0.0014(15) 0.0005(15)
N66 0.0210(19) 0.042(2) 0.037(2) 0.017(2) 0.0072(17) 0.0110(18)
N67 0.038(3) 0.041(3) 0.055(3) -0.003(2) 0.005(2) 0.017(2)
C86 0.029(3) 0.040(3) 0.040(3) 0.016(2) -0.001(2) 0.014(2)
C87 0.045(4) 0.056(4) 0.039(3) 0.015(3) -0.007(3) 0.019(3)
C88 0.053(4) 0.052(4) 0.029(3) 0.003(3) 0.003(3) 0.022(3)
C89 0.029(2) 0.032(3) 0.037(3) 0.019(2) 0.009(2) 0.008(2)
C90 0.045(3) 0.033(3) 0.050(3) 0.023(3) 0.013(3) 0.011(2)
C91 0.046(3) 0.028(3) 0.049(3) 0.016(2) 0.008(3) 0.014(2)
C92 0.022(2) 0.048(3) 0.035(3) 0.014(2) 0.001(2) 0.002(2)
C93 0.027(3) 0.079(5) 0.052(4) 0.008(4) 0.009(3) 0.010(3)
C94 0.037(3) 0.071(5) 0.047(4) 0.011(3) 0.013(3) 0.029(3)
N68A 0.047(7) 0.041(7) 0.053(9) 0.004(6) 0.006(7) 0.021(6)
C95A 0.050(7) 0.057(8) 0.047(7) -0.014(6) -0.015(6) 0.043(7)
C96A 0.077(11) 0.069(10) 0.056(9) -0.005(7) -0.011(8) 0.057(9)
N68B 0.076(13) 0.050(9) 0.083(15) 0.005(9) 0.029(12) 0.011(8)
C95B 0.086(12) 0.060(9) 0.058(9) 0.019(8) 0.034(9) 0.030(9)
C96B 0.065(10) 0.090(13) 0.051(9) 0.001(9) 0.011(8) 0.034(10)
C97 0.089(7) 0.056(5) 0.075(6) -0.015(4) -0.008(5) 0.041(5)
N100 0.087(7) 0.093(7) 0.269(17) 0.096(10) 0.083(9) 0.042(6)
C102 0.031(5) 0.026(5) 0.024(5) 0.006(4) 0.001(4) 0.000(4)
C103 0.061(4) 0.055(4) 0.039(3) 0.010(3) 0.019(3) 0.012(3)
N101 0.046(4) 0.062(4) 0.092(6) 0.015(4) 0.014(4) 0.011(3)
C106 0.050(5) 0.098(7) 0.060(5) 0.020(5) 0.014(4) 0.010(5)
C107 0.096(10) 0.30(3) 0.063(8) -0.019(11) 0.011(7) 0.004(13)
N103 0.064(5) 0.066(5) 0.124(8) 0.020(5) 0.022(5) 0.010(4)
C110 0.057(4) 0.062(5) 0.052(4) 0.011(4) 0.005(3) 0.021(4)
C111 0.039(4) 0.053(4) 0.079(6) 0.004(4) 0.011(4) 0.006(3)
N104 0.065(5) 0.113(8) 0.168(11) -0.041(7) -0.038(6) 0.052(6)
C112 0.044(4) 0.062(5) 0.117(8) -0.007(5) -0.019(5) 0.023(4)
C113 0.040(4) 0.068(5) 0.085(6) 0.020(4) 0.009(4) 0.020(4)
N106 0.085(6) 0.108(7) 0.105(7) 0.068(6) 0.046(5) 0.056(5)
C116 0.041(3) 0.068(5) 0.044(4) 0.020(3) 0.013(3) 0.023(3)
C117 0.058(5) 0.062(5) 0.075(5) 0.029(4) 0.019(4) 0.024(4)
C120 0.067(5) 0.077(6) 0.061(5) 0.028(4) 0.010(4) 0.035(5)
N109 0.120(11) 0.065(7) 0.099(9) -0.006(6) 0.058(9) -0.016(7)
C121 0.072(7) 0.050(5) 0.056(6) 0.014(5) 0.025(5) 0.019(5)
N209 0.045(14) 0.09(2) 0.08(2) 0.049(18) -0.003(14) 0.014(14)
C122 0.023(10) 0.055(15) 0.09(2) 0.048(15) -0.007(12) 0.004(10)
N111 0.157(11) 0.120(9) 0.145(10) 0.081(8) 0.101(9) 0.066(8)
C125 0.102(8) 0.056(5) 0.078(6) 0.013(4) 0.058(6) 0.005(5)
C126 0.134(10) 0.099(8) 0.050(5) 0.020(5) 0.038(6) 0.002(7)
N112 0.060(5) 0.091(6) 0.103(7) 0.031(5) 0.018(4) 0.026(4)
C127 0.073(6) 0.066(5) 0.059(5) 0.012(4) 0.003(4) 0.024(4)
C128 0.042(4) 0.059(4) 0.068(5) 0.028(4) 0.010(3) 0.012(3)

loop_
_atom_type_symbol
_atom_type_description
_atom_type_scat_dispersion_real
_atom_type_scat_dispersion_imag
_atom_type_scat_source
C C 0.0033 0.0016 'International Tables Vol C Tables 4.2.6.8 and 6.1.1.4'
H H 0.0000 0.0000 'International Tables Vol C Tables 4.2.6.8 and 6.1.1.4'
N N 0.0061 0.0033 'International Tables Vol C Tables 4.2.6.8 and 6.1.1.4'
Fe Fe 0.3463 0.8444 'International Tables Vol C Tables 4.2.6.8 and 6.1.1.4'
Co Co 0.3494 0.9721 'International Tables Vol C Tables 4.2.6.8 and 6.1.1.4'
Cs Cs -0.3680 2.1192 'International Tables Vol C Tables 4.2.6.8 and 6.1.1.4'
B B 0.0013 0.0007 'International Tables Vol C Tables 4.2.6.8 and 6.1.1.4'
O O 0.0106 0.0060 'International Tables Vol C Tables 4.2.6.8 and 6.1.1.4'

loop_
_geom_angle_atom_site_label_1
_geom_angle_atom_site_label_2
_geom_angle_atom_site_label_3
_geom_angle
N5 Cs1 N9 163.37(10)
N5 Cs1 C5 19.07(11)
N9 Cs1 C5 176.28(10)
N5 Cs1 N2 47.87(9)
N9 Cs1 N2 118.59(9)
C5 Cs1 N2 64.89(10)
N5 Cs1 N1 91.72(9)
N9 Cs1 N1 92.75(9)
C5 Cs1 N1 89.56(10)
N2 Cs1 N1 73.80(10)
N5 Cs1 N10 47.33(10)
N9 Cs1 N10 117.35(9)
C5 Cs1 N10 63.71(11)
N2 Cs1 N10 46.60(9)
N1 Cs1 N10 120.15(10)
N5 Cs1 N7 119.86(9)
N9 Cs1 N7 74.07(9)
C5 Cs1 N7 105.57(10)
N2 Cs1 N7 120.34(9)
N1 Cs1 N7 46.65(9)
N10 Cs1 N7 164.98(9)
N5 Cs1 C1 90.19(10)
N9 Cs1 C1 88.94(9)
C5 Cs1 C1 94.16(10)
N2 Cs1 C1 60.16(10)
N1 Cs1 C1 18.64(10)
N10 Cs1 C1 106.40(10)
N7 Cs1 C1 62.37(10)
N5 Cs1 C9 176.84(10)
N9 Cs1 C9 18.78(9)
C5 Cs1 C9 158.47(11)
N2 Cs1 C9 135.23(9)
N1 Cs1 C9 90.12(9)
N10 Cs1 C9 133.33(10)
N7 Cs1 C9 59.98(9)
C1 Cs1 C9 92.37(10)
N5 Cs1 C2 63.87(10)
N9 Cs1 C2 104.95(9)
C5 Cs1 C2 78.74(10)
N2 Cs1 C2 18.38(10)
N1 Cs1 C2 60.07(10)
N10 Cs1 C2 62.57(10)
N7 Cs1 C2 106.22(10)
C1 Cs1 C2 44.02(11)
C9 Cs1 C2 119.30(10)
N5 Cs1 C10 63.85(10)
N9 Cs1 C10 102.51(9)
C5 Cs1 C10 77.70(11)
N2 Cs1 C10 62.94(10)
N1 Cs1 C10 136.36(10)
N10 Cs1 C10 18.96(10)
N7 Cs1 C10 176.03(10)
C1 Cs1 C10 120.04(11)
C9 Cs1 C10 116.23(10)
C2 Cs1 C10 76.46(10)
N5 Cs1 C7 135.43(10)
N9 Cs1 C7 60.20(9)
C5 Cs1 C7 118.57(11)
N2 Cs1 C7 136.38(9)
N1 Cs1 C7 63.05(10)
N10 Cs1 C7 176.51(10)
N7 Cs1 C7 18.51(9)
C1 Cs1 C7 76.37(11)
C9 Cs1 C7 43.76(10)
C2 Cs1 C7 120.00(10)
C10 Cs1 C7 157.55(10)
N7 Co1 N19 90.45(18)
N7 Co1 N1 90.17(16)
N19 Co1 N1 90.15(17)
N7 Co1 N4 89.32(16)
N19 Co1 N4 179.09(18)
N1 Co1 N4 90.73(17)
N7 Co1 N23 91.2(2)
N19 Co1 N23 86.96(19)
N1 Co1 N23 176.83(18)
N4 Co1 N23 92.16(19)
N7 Co1 N21 176.71(19)
N19 Co1 N21 86.88(19)
N1 Co1 N21 91.75(19)
N4 Co1 N21 93.32(18)
N23 Co1 N21 86.8(2)
N7 Co1 Cs1 54.82(11)
N19 Co1 Cs1 124.70(13)
N1 Co1 Cs1 53.80(11)
N4 Co1 Cs1 55.78(12)
N23 Co1 Cs1 129.16(15)
N21 Co1 Cs1 128.40(15)
N10 Co2 N2 90.15(15)
N10 Co2 N35 92.53(15)
N2 Co2 N35 177.17(16)
N10 Co2 N5 90.32(16)
N2 Co2 N5 91.00(16)
N35 Co2 N5 89.90(16)
N10 Co2 N33 178.43(17)
N2 Co2 N33 90.68(16)
N35 Co2 N33 86.63(16)
N5 Co2 N33 91.00(16)
N10 Co2 N37 92.07(17)
N2 Co2 N37 91.83(17)
N35 Co2 N37 87.16(17)
N5 Co2 N37 176.30(16)
N33 Co2 N37 86.58(17)
N10 Co2 Cs1 56.17(11)
N2 Co2 Cs1 55.74(11)
N35 Co2 Cs1 126.73(11)
N5 Co2 Cs1 53.38(11)
N33 Co2 Cs1 125.37(12)
N37 Co2 Cs1 130.31(12)
N8 Co3 N11 89.40(16)
N8 Co3 N47 89.77(18)
N11 Co3 N47 179.08(18)
N8 Co3 N6 90.11(16)
N11 Co3 N6 90.64(16)
N47 Co3 N6 89.76(17)
N8 Co3 N51 90.69(17)
N11 Co3 N51 90.72(16)
N47 Co3 N51 88.90(17)
N6 Co3 N51 178.43(16)
N8 Co3 N49 178.33(17)
N11 Co3 N49 92.23(17)
N47 Co3 N49 88.61(18)
N6 Co3 N49 90.26(17)
N51 Co3 N49 88.90(17)
N8 Co3 Cs1 54.08(11)
N11 Co3 Cs1 55.49(11)
N47 Co3 Cs1 124.20(12)
N6 Co3 Cs1 54.75(11)
N51 Co3 Cs1 126.77(12)
N49 Co3 Cs1 127.32(13)
N3 Co4 N61 91.58(17)
N3 Co4 N9 90.53(16)
N61 Co4 N9 176.85(17)
N3 Co4 N65 90.26(17)
N61 Co4 N65 88.12(18)
N9 Co4 N65 89.53(17)
N3 Co4 N12 89.93(15)
N61 Co4 N12 92.31(17)
N9 Co4 N12 90.03(15)
N65 Co4 N12 179.52(18)
N3 Co4 N63 179.15(16)
N61 Co4 N63 88.52(18)
N9 Co4 N63 89.33(16)
N65 Co4 N63 88.89(17)
N12 Co4 N63 90.91(16)
N3 Co4 Cs1 55.47(11)
N61 Co4 Cs1 130.95(12)
N9 Co4 Cs1 52.19(11)
N65 Co4 Cs1 122.82(13)
N12 Co4 Cs1 56.99(10)
N63 Co4 Cs1 124.98(12)
C3 Fe1 C1 90.73(19)
C3 Fe1 C2 90.39(17)
C1 Fe1 C2 89.26(19)
C3 Fe1 N17 90.70(18)
C1 Fe1 N17 178.54(18)
C2 Fe1 N17 91.01(17)
C3 Fe1 N15 91.76(17)
C1 Fe1 N15 92.81(18)
C2 Fe1 N15 176.99(18)
N17 Fe1 N15 86.86(16)
C3 Fe1 N13 177.88(17)
C1 Fe1 N13 90.59(18)
C2 Fe1 N13 91.28(17)
N17 Fe1 N13 87.97(17)
N15 Fe1 N13 86.52(17)
C3 Fe1 Cs1 55.74(12)
C1 Fe1 Cs1 54.29(13)
C2 Fe1 Cs1 54.45(13)
N17 Fe1 Cs1 126.92(11)
N15 Fe1 Cs1 128.56(12)
N13 Fe1 Cs1 126.36(12)
N31A Fe2 C4 173.0(4)
N31A Fe2 C5 94.6(5)
C4 Fe2 C5 89.9(2)
N31A Fe2 C6 93.6(5)
C4 Fe2 C6 91.7(2)
C5 Fe2 C6 89.38(19)
C4 Fe2 N29B 97.6(4)
C5 Fe2 N29B 170.8(4)
C6 Fe2 N29B 95.5(5)
N31A Fe2 N27 85.8(5)
C4 Fe2 N27 88.9(2)
C5 Fe2 N27 90.27(19)
C6 Fe2 N27 179.3(2)
N29B Fe2 N27 84.7(5)
N31A Fe2 N29A 89.4(6)
C4 Fe2 N29A 86.0(4)
C5 Fe2 N29A 176.0(4)
C6 Fe2 N29A 90.8(5)
N27 Fe2 N29A 89.6(5)
C4 Fe2 N31B 176.4(4)
C5 Fe2 N31B 87.9(4)
C6 Fe2 N31B 91.2(4)
N29B Fe2 N31B 84.3(6)
N27 Fe2 N31B 88.2(4)
N31A Fe2 Cs1 131.7(4)
C4 Fe2 Cs1 55.25(14)
C5 Fe2 Cs1 52.91(13)
C6 Fe2 Cs1 56.74(13)
N29B Fe2 Cs1 136.1(4)
N27 Fe2 Cs1 123.43(12)
N29A Fe2 Cs1 124.2(3)
N31B Fe2 Cs1 125.0(4)
C9 Fe3 C8 89.84(17)
C9 Fe3 C7 89.82(17)
C8 Fe3 C7 90.68(17)
C9 Fe3 N43 177.49(17)
C8 Fe3 N43 92.62(17)
C7 Fe3 N43 90.61(17)
C9 Fe3 N45 92.07(16)
C8 Fe3 N45 90.83(17)
C7 Fe3 N45 177.59(17)
N43 Fe3 N45 87.44(16)
C9 Fe3 N41 90.86(17)
C8 Fe3 N41 178.13(17)
C7 Fe3 N41 91.06(18)
N43 Fe3 N41 86.66(16)
N45 Fe3 N41 87.41(17)
C9 Fe3 Cs1 54.12(12)
C8 Fe3 Cs1 55.65(12)
C7 Fe3 Cs1 54.68(12)
N43 Fe3 Cs1 127.91(12)
N45 Fe3 Cs1 127.72(11)
N41 Fe3 Cs1 126.06(12)
C12 Fe4 C10 89.83(18)
C12 Fe4 C11 92.00(18)
C10 Fe4 C11 90.47(18)
C12 Fe4 N57 178.93(18)
C10 Fe4 N57 90.15(16)
C11 Fe4 N57 89.07(17)
C12 Fe4 N59 92.05(18)
C10 Fe4 N59 90.81(18)
C11 Fe4 N59 175.76(17)
N57 Fe4 N59 86.88(17)
C12 Fe4 N55 92.41(17)
C10 Fe4 N55 176.97(17)
C11 Fe4 N55 91.49(17)
N57 Fe4 N55 87.57(15)
N59 Fe4 N55 87.07(17)
C12 Fe4 Cs1 57.00(13)
C10 Fe4 Cs1 53.54(12)
C11 Fe4 Cs1 55.31(12)
N57 Fe4 Cs1 123.74(11)
N59 Fe4 Cs1 128.37(12)
N55 Fe4 Cs1 129.48(11)
N1 C1 Fe1 177.9(4)
N1 C1 Cs1 78.7(3)
Fe1 C1 Cs1 100.12(16)
N2 C2 Fe1 177.8(4)
N2 C2 Cs1 78.1(3)
Fe1 C2 Cs1 99.77(16)
N3 C3 Fe1 179.1(4)
N3 C3 Cs1 80.8(3)
Fe1 C3 Cs1 98.61(15)
N4 C4 Fe2 177.2(5)
N4 C4 Cs1 80.9(3)
Fe2 C4 Cs1 99.33(18)
N5 C5 Fe2 177.9(4)
N5 C5 Cs1 76.7(3)
Fe2 C5 Cs1 101.67(17)
N6 C6 Fe2 177.6(4)
N6 C6 Cs1 80.5(3)
Fe2 C6 Cs1 97.35(15)
N7 C7 Fe3 179.1(4)
N7 C7 Cs1 79.7(3)
Fe3 C7 Cs1 99.77(15)
N8 C8 Fe3 177.5(4)
N8 C8 Cs1 80.1(3)
Fe3 C8 Cs1 98.86(15)
N9 C9 Fe3 178.1(4)
N9 C9 Cs1 77.6(3)
Fe3 C9 Cs1 100.61(15)
N10 C10 Fe4 178.9(4)
N10 C10 Cs1 78.6(3)
Fe4 C10 Cs1 101.34(16)
N11 C11 Fe4 177.3(4)
N11 C11 Cs1 81.9(3)
Fe4 C11 Cs1 99.34(15)
N12 C12 Fe4 177.3(4)
N12 C12 Cs1 80.0(3)
Fe4 C12 Cs1 97.64(15)
C1 N1 Co1 175.3(4)
C1 N1 Cs1 82.6(3)
Co1 N1 Cs1 99.18(14)
C2 N2 Co2 179.0(4)
C2 N2 Cs1 83.5(3)
Co2 N2 Cs1 96.62(13)
C3 N3 Co4 178.0(4)
C3 N3 Cs1 80.7(3)
Co4 N3 Cs1 98.63(13)
C4 N4 Co1 177.1(4)
C4 N4 Cs1 80.4(3)
Co1 N4 Cs1 97.01(16)
C5 N5 Co2 176.3(4)
C5 N5 Cs1 84.2(3)
Co2 N5 Cs1 99.04(14)
C6 N6 Co3 177.1(4)
C6 N6 Cs1 81.4(3)
Co3 N6 Cs1 99.70(14)
C7 N7 Co1 178.9(4)
C7 N7 Cs1 81.8(3)
Co1 N7 Cs1 98.17(13)
C8 N8 Co3 177.6(4)
C8 N8 Cs1 81.5(3)
Co3 N8 Cs1 100.56(14)
C9 N9 Co4 174.1(3)
C9 N9 Cs1 83.7(3)
Co4 N9 Cs1 102.16(14)
C10 N10 Co2 178.7(4)
C10 N10 Cs1 82.4(3)
Co2 N10 Cs1 96.31(14)
C11 N11 Co3 177.6(4)
C11 N11 Cs1 79.8(3)
Co3 N11 Cs1 98.97(13)
C12 N12 Co4 174.4(4)
C12 N12 Cs1 81.8(3)
Co4 N12 Cs1 96.89(12)
N14 B1 N18 107.9(4)
N14 B1 N16 107.4(5)
N18 B1 N16 107.4(4)
N14 B1 H1 111.3
N18 B1 H1 111.3
N16 B1 H1 111.3
C13 N13 N14 106.2(4)
C13 N13 Fe1 133.7(3)
N14 N13 Fe1 120.0(3)
C15 N14 N13 109.8(4)
C15 N14 B1 131.8(4)
N13 N14 B1 118.4(4)
C16 N15 N16 106.2(4)
C16 N15 Fe1 133.3(3)
N16 N15 Fe1 120.5(3)
C18 N16 N15 110.5(4)
C18 N16 B1 131.3(4)
N15 N16 B1 118.2(4)
C19 N17 N18 105.9(4)
C19 N17 Fe1 133.5(3)
N18 N17 Fe1 120.6(3)
C21 N18 N17 109.9(4)
C21 N18 B1 132.0(5)
N17 N18 B1 118.0(4)
N13 C13 C14 111.0(5)
N13 C13 H13 124.5
C14 C13 H13 124.5
C15 C14 C13 104.7(5)
C15 C14 H14 127.7
C13 C14 H14 127.7
N14 C15 C14 108.4(5)
N14 C15 H15 125.8
C14 C15 H15 125.8
N15 C16 C17 110.6(5)
N15 C16 H16 124.7
C17 C16 H16 124.7
C18 C17 C16 104.4(5)
C18 C17 H17 127.8
C16 C17 H17 127.8
N16 C18 C17 108.3(5)
N16 C18 H18 125.8
C17 C18 H18 125.8
N17 C19 C20 110.8(5)
N17 C19 H19 124.6
C20 C19 H19 124.6
C21 C20 C19 104.7(5)
C21 C20 H20 127.6
C19 C20 H20 127.6
N18 C21 C20 108.8(5)
N18 C21 H21 125.6
C20 C21 H21 125.6
N25 B2 N22 112.5(6)
N25 B2 N20 108.2(5)
N22 B2 N20 107.8(5)
N25 B2 N24 115.1(6)
N22 B2 N24 106.6(5)
N20 B2 N24 106.3(5)
C23 N19 N20 107.8(4)
C23 N19 Co1 132.1(4)
N20 N19 Co1 120.0(3)
C25 N20 N19 108.4(5)
C25 N20 B2 131.4(5)
N19 N20 B2 120.0(5)
C26 N21 N22 107.2(7)
C26 N21 Co1 130.5(6)
N22 N21 Co1 120.4(4)
C28 N22 N21 108.3(6)
C28 N22 B2 133.3(7)
N21 N22 B2 118.2(5)
C29 N23 N24 107.1(7)
C29 N23 Co1 130.5(6)
N24 N23 Co1 122.3(4)
C31 N24 N23 108.8(7)
C31 N24 B2 134.9(7)
N23 N24 B2 116.3(5)
C32 N25 N26 110.8(7)
C32 N25 B2 127.2(7)
N26 N25 B2 118.9(7)
C33 N26 N25 103.1(10)
N19 C23 C24 109.7(6)
N19 C23 H23 125.2
C24 C23 H23 125.2
C25 C24 C23 105.1(6)
C25 C24 H24 127.5
C23 C24 H24 127.5
N20 C25 C24 108.9(6)
N20 C25 H25 125.5
C24 C25 H25 125.5
N21 C26 C27 110.1(9)
N21 C26 H26 124.9
C27 C26 H26 124.9
C28 C27 C26 106.1(8)
C28 C27 H27 126.9
C26 C27 H27 126.9
N22 C28 C27 108.2(9)
N22 C28 H28 125.9
C27 C28 H28 125.9
N23 C29 C30 110.0(9)
N23 C29 H29 125.0
C30 C29 H29 125.0
C31 C30 C29 105.0(8)
C31 C30 H30 127.5
C29 C30 H30 127.5
N24 C31 C30 109.2(10)
N24 C31 H31 125.4
C30 C31 H31 125.4
N25 C32 C34 109.5(10)
N25 C32 H32 125.3
C34 C32 H32 125.3
N26 C33 C34 114.0(10)
N26 C33 H33 123.0
C34 C33 H33 123.0
C32 C34 C33 102.5(10)
C32 C34 H34 128.8
C33 C34 H34 128.8
N30A B3A N32A 109(2)
N30A B3A N28 113.9(18)
N32A B3A N28 99.4(16)
N30A B3A H3A 111.2
N32A B3A H3A 111.2
N28 B3A H3A 111.2
C38A N29A N30A 105.8(16)
C38A N29A Fe2 139.4(14)
N30A N29A Fe2 114.8(11)
N29A N30A C40A 107.9(15)
N29A N30A B3A 121.1(17)
C40A N30A B3A 131.0(17)
C41A N31A N32A 106.4(10)
C41A N31A Fe2 130.2(10)
N32A N31A Fe2 123.4(9)
C43A N32A N31A 111.0(10)
C43A N32A B3A 132.2(14)
N31A N32A B3A 116.9(13)
C39A C38A N29A 112.5(18)
C39A C38A H38A 123.7
N29A C38A H38A 123.7
C38A C39A C40A 105.6(18)
C38A C39A H39A 127.2
C40A C39A H39A 127.2
C39A C40A N30A 108.1(16)
C39A C40A H40A 125.9
N30A C40A H40A 125.9
N31A C41A C42A 108.8(13)
N31A C41A H41A 125.6
C42A C41A H41A 125.6
C43A C42A C41A 104.5(12)
C43A C42A H42A 127.7
C41A C42A H42A 127.7
N32A C43A C42A 109.3(11)
N32A C43A H43A 125.4
C42A C43A H43A 125.4
N30B B3B N28 101.3(16)
N30B B3B N32B 106(2)
N28 B3B N32B 112.6(18)
N30B B3B H3B 112.2
N28 B3B H3B 112.2
N32B B3B H3B 112.2
C38B N29B N30B 107.4(19)
C38B N29B Fe2 127.6(15)
N30B N29B Fe2 124.9(12)
C40B N30B N29B 110.5(17)
C40B N30B B3B 131.9(18)
N29B N30B B3B 117.6(18)
C41B N31B N32B 104.1(12)
C41B N31B Fe2 137.4(11)
N32B N31B Fe2 118.3(9)
N31B N32B C43B 113.3(12)
N31B N32B B3B 118.9(14)
C43B N32B B3B 127.8(15)
N29B C38B C39B 108(2)
N29B C38B H38B 125.8
C39B C38B H38B 125.8
C40B C39B C38B 104.6(18)
C40B C39B H39B 127.7
C38B C39B H39B 127.7
N30B C40B C39B 109.1(18)
N30B C40B H40B 125.5
C39B C40B H40B 125.5
N31B C41B C42B 112.7(16)
N31B C41B H41B 123.6
C42B C41B H41B 123.6
C41B C42B C43B 104.9(13)
C41B C42B H42B 127.5
C43B C42B H42B 127.5
N32B C43B C42B 104.9(13)
N32B C43B H43B 127.6
C42B C43B H43B 127.6
C35 N27 N28 106.9(4)
C35 N27 Fe2 132.0(3)
N28 N27 Fe2 121.1(3)
C37 N28 N27 109.1(5)
C37 N28 B3B 129.8(12)
N27 N28 B3B 119.7(12)
C37 N28 B3A 134.6(11)
N27 N28 B3A 115.5(11)
N27 C35 C36 110.5(5)
N27 C35 H35 124.8
C36 C35 H35 124.8
C37 C36 C35 104.7(5)
C37 C36 H36 127.6
C35 C36 H36 127.6
N28 C37 C36 108.7(5)
N28 C37 H37 125.6
C36 C37 H37 125.6
N39 B4 N34 111.9(5)
N39 B4 N38 114.2(4)
N34 B4 N38 106.3(4)
N39 B4 N36 109.8(4)
N34 B4 N36 106.8(4)
N38 B4 N36 107.4(4)
C44 N33 N34 107.5(4)
C44 N33 Co2 129.7(4)
N34 N33 Co2 122.5(3)
C46 N34 N33 109.0(4)
C46 N34 B4 134.1(5)
N33 N34 B4 116.8(4)
C47 N35 N36 107.6(4)
C47 N35 Co2 132.1(4)
N36 N35 Co2 120.3(3)
C49 N36 N35 109.1(5)
C49 N36 B4 131.0(5)
N35 N36 B4 119.9(4)
C50 N37 N38 108.2(5)
C50 N37 Co2 130.0(4)
N38 N37 Co2 121.7(3)
C52 N38 N37 107.7(5)
C52 N38 B4 135.0(5)
N37 N38 B4 117.2(4)
N40 N39 C53 108.2(6)
N40 N39 B4 124.5(6)
C53 N39 B4 126.7(6)
C55 C53 N39 108.6(8)
C55 C53 H53 125.7
N39 C53 H53 125.7
N33 C44 C45 109.5(5)
N33 C44 H44 125.2
C45 C44 H44 125.2
C46 C45 C44 105.2(5)
C46 C45 H45 127.4
C44 C45 H45 127.4
N34 C46 C45 108.7(5)
N34 C46 H46 125.7
C45 C46 H46 125.7
N35 C47 C48 109.3(5)
N35 C47 H47 125.3
C48 C47 H47 125.3
C49 C48 C47 105.0(5)
C49 C48 H48 127.5
C47 C48 H48 127.5
N36 C49 C48 108.9(5)
N36 C49 H49 125.6
C48 C49 H49 125.6
N37 C50 C51 109.4(6)
N37 C50 H50 125.3
C51 C50 H50 125.3
C52 C51 C50 105.5(6)
C52 C51 H51 127.2
C50 C51 H51 127.2
N38 C52 C51 109.1(6)
N38 C52 H52 125.4
C51 C52 H52 125.4
N39 N40 C54 107.5(7)
C55 C54 N40 108.7(8)
C55 C54 H54 125.7
N40 C54 H54 125.7
C53 C55 C54 106.8(8)
C53 C55 H55 126.6
C54 C55 H55 126.6
N44 B5 N46 107.7(4)
N44 B5 N42 106.3(4)
N46 B5 N42 107.4(4)
N44 B5 H5 111.7
N46 B5 H5 111.7
N42 B5 H5 111.7
C56 N41 N42 107.5(4)
C56 N41 Fe3 132.0(4)
N42 N41 Fe3 120.5(3)
C58 N42 N41 109.0(4)
C58 N42 B5 132.3(5)
N41 N42 B5 118.6(4)
C59 N43 N44 106.0(4)
C59 N43 Fe3 134.2(3)
N44 N43 Fe3 119.6(3)
C61 N44 N43 109.8(4)
C61 N44 B5 131.0(4)
N43 N44 B5 119.2(4)
C62 N45 N46 105.9(4)
C62 N45 Fe3 133.5(3)
N46 N45 Fe3 120.6(3)
C64 N46 N45 109.9(4)
C64 N46 B5 132.0(4)
N45 N46 B5 118.1(4)
N41 C56 C57 110.0(5)
N41 C56 H56 125.0
C57 C56 H56 125.0
C58 C57 C56 104.8(5)
C58 C57 H57 127.6
C56 C57 H57 127.6
N42 C58 C57 108.7(5)
N42 C58 H58 125.7
C57 C58 H58 125.7
N43 C59 C60 110.9(5)
N43 C59 H59 124.5
C60 C59 H59 124.5
C61 C60 C59 104.9(5)
C61 C60 H60 127.5
C59 C60 H60 127.5
N44 C61 C60 108.3(5)
N44 C61 H61 125.8
C60 C61 H61 125.8
N45 C62 C63 111.1(5)
N45 C62 H62 124.5
C63 C62 H62 124.5
C64 C63 C62 104.6(5)
C64 C63 H63 127.7
C62 C63 H63 127.7
N46 C64 C63 108.5(5)
N46 C64 H64 125.7
C63 C64 H64 125.7
N53 B6 N48 111.7(5)
N53 B6 N52 114.6(5)
N48 B6 N52 106.6(5)
N53 B6 N50 111.2(5)
N48 B6 N50 106.8(4)
N52 B6 N50 105.5(5)
C65 N47 N48 108.3(4)
C65 N47 Co3 129.5(3)
N48 N47 Co3 121.8(3)
N47 N48 C67 108.2(4)
N47 N48 B6 117.5(4)
C67 N48 B6 134.2(5)
C68 N49 N50 109.1(5)
C68 N49 Co3 132.7(4)
N50 N49 Co3 118.1(4)
C70 N50 N49 106.7(5)
C70 N50 B6 133.1(5)
N49 N50 B6 120.2(4)
C71 N51 N52 107.8(4)
C71 N51 Co3 129.8(4)
N52 N51 Co3 122.4(3)
C73 N52 N51 108.6(5)
C73 N52 B6 135.6(5)
N51 N52 B6 115.8(4)
C74 N53 N54 105.8(8)
C74 N53 B6 128.1(6)
N54 N53 B6 117.5(7)
C74 N53 N54B 107.2(10)
B6 N53 N54B 114.7(10)
C75 C74 N53 113.7(9)
N53 C74 C75B 104.8(10)
C75 C74 H74A 123.2
N53 C74 H74A 123.2
N53 C74 H74B 127.6
C75B C74 H74B 127.6
N53 N54 C76 104.2(12)
C74 C75 C76 101.4(14)
C74 C75 H75 129.3
C76 C75 H75 129.3
N54 C76 C75 110.3(16)
N54 C76 H76 124.8
C75 C76 H76 124.8
C76B N54B N53 99(2)
C76B C75B C74 109(2)
C76B C75B H75B 125.7
C74 C75B H75B 125.7
C75B C76B N54B 115(3)
C75B C76B H76B 122.4
N54B C76B H76B 122.4
N47 C65 C66 109.5(5)
N47 C65 H65 125.2
C66 C65 H65 125.2
C67 C66 C65 104.9(5)
C67 C66 H66 127.5
C65 C66 H66 127.5
N48 C67 C66 109.0(5)
N48 C67 H67 125.5
C66 C67 H67 125.5
N49 C68 C69 109.2(6)
N49 C68 H68 125.4
C69 C68 H68 125.4
C70 C69 C68 106.2(6)
C70 C69 H69 126.9
C68 C69 H69 126.9
N50 C70 C69 108.8(6)
N50 C70 H70 125.6
C69 C70 H70 125.6
N51 C71 C72 109.5(5)
N51 C71 H71 125.3
C72 C71 H71 125.3
C71 C72 C73 105.9(5)
C71 C72 H72 127.0
C73 C72 H72 127.0
N52 C73 C72 108.2(5)
N52 C73 H73 125.9
C72 C73 H73 125.9
N56 B7 N60 107.3(4)
N56 B7 N58 107.4(4)
N60 B7 N58 106.6(4)
N56 B7 H7 111.7
N60 B7 H7 111.7
N58 B7 H7 111.7
C77 N55 N56 106.6(4)
C77 N55 Fe4 133.8(3)
N56 N55 Fe4 119.5(3)
C79 N56 N55 109.6(4)
C79 N56 B7 131.2(4)
N55 N56 B7 119.1(4)
C80 N57 N58 106.4(4)
C80 N57 Fe4 131.9(3)
N58 N57 Fe4 121.7(3)
N57 N58 C82 109.6(4)
N57 N58 B7 117.7(4)
C82 N58 B7 132.6(4)
C83 N59 N60 106.9(4)
C83 N59 Fe4 133.5(4)
N60 N59 Fe4 119.5(3)
C85 N60 N59 109.3(5)
C85 N60 B7 131.4(5)
N59 N60 B7 119.3(4)
N55 C77 C78 110.9(5)
N55 C77 H77 124.6
C78 C77 H77 124.6
C79 C78 C77 104.0(5)
C79 C78 H78 128.0
C77 C78 H78 128.0
N56 C79 C78 108.9(5)
N56 C79 H79 125.6
C78 C79 H79 125.6
N57 C80 C81 110.9(5)
N57 C80 H80 124.6
C81 C80 H80 124.6
C82 C81 C80 104.2(5)
C82 C81 H81 127.9
C80 C81 H81 127.9
N58 C82 C81 108.8(4)
N58 C82 H82 125.6
C81 C82 H82 125.6
N59 C83 C84 110.3(5)
N59 C83 H83 124.9
C84 C83 H83 124.9
C85 C84 C83 104.6(5)
C85 C84 H84 127.7
C83 C84 H84 127.7
N60 C85 C84 108.9(5)
N60 C85 H85 125.5
C84 C85 H85 125.5
N67 B8 N66 112.1(5)
N67 B8 N62 113.7(5)
N66 B8 N62 106.2(4)
N67 B8 N64 111.8(5)
N66 B8 N64 106.0(4)
N62 B8 N64 106.4(4)
C86 N61 N62 107.8(4)
C86 N61 Co4 131.7(4)
N62 N61 Co4 120.3(3)
C88 N62 N61 108.6(5)
C88 N62 B8 133.2(5)
N61 N62 B8 118.2(4)
C89 N63 N64 107.9(4)
C89 N63 Co4 130.4(4)
N64 N63 Co4 121.7(3)
N63 N64 C91 108.8(4)
N63 N64 B8 117.3(4)
C91 N64 B8 133.9(5)
C92 N65 N66 108.9(4)
C92 N65 Co4 129.2(4)
N66 N65 Co4 121.8(3)
C94 N66 N65 108.0(5)
C94 N66 B8 135.0(5)
N65 N66 B8 117.0(4)
N68A N67 C95A 108.1(9)
N68B N67 C95B 105.6(12)
N68B N67 B8 127.7(11)
N68A N67 B8 125.2(8)
C95A N67 B8 118.8(7)
C95B N67 B8 121.1(8)
N61 C86 C87 109.5(5)
N61 C86 H86 125.3
C87 C86 H86 125.3
C86 C87 C88 106.3(5)
C86 C87 H87 126.8
C88 C87 H87 126.8
N62 C88 C87 107.8(6)
N62 C88 H88 126.1
C87 C88 H88 126.1
N63 C89 C90 109.1(5)
N63 C89 H89 125.5
C90 C89 H89 125.5
C91 C90 C89 105.3(5)
C91 C90 H90 127.4
C89 C90 H90 127.4
N64 C91 C90 109.0(5)
N64 C91 H91 125.5
C90 C91 H91 125.5
N65 C92 C93 108.6(6)
N65 C92 H92 125.7
C93 C92 H92 125.7
C94 C93 C92 106.8(6)
C94 C93 H93 126.6
C92 C93 H93 126.6
N66 C94 C93 107.8(6)
N66 C94 H94 126.1
C93 C94 H94 126.1
N67 N68A C97 109.0(12)
C96A C95A N67 105.6(11)
C96A C95A H95A 127.2
N67 C95A H95A 127.2
C95A C96A C97 108.2(11)
C95A C96A H96A 125.9
C97 C96A H96A 125.9
C97 N68B N67 116.5(17)
C96B C95B N67 108.4(15)
C96B C95B H95B 125.8
N67 C95B H95B 125.8
C95B C96B C97 102.5(13)
C95B C96B H96B 128.8
C97 C96B H96B 128.8
N68A C97 C96A 106.9(11)
N68B C97 C96B 104.6(13)
N68A C97 H97 126.6
C96A C97 H97 126.6
N100 C102 C103 176.7(11)
N100 C104 C105 156(2)
N101 C106 C107 175.4(15)
C106 C107 H10A 109.5
C106 C107 H10B 109.5
H10A C107 H10B 109.5
C106 C107 H10C 109.5
H10A C107 H10C 109.5
H10B C107 H10C 109.5
N102 C108 C109 175.1(17)
C108 C109 H10D 109.5
C108 C109 H10E 109.5
H10D C109 H10E 109.5
C108 C109 H10F 109.5
H10D C109 H10F 109.5
H10E C109 H10F 109.5
C111 C110 H11A 109.5
C111 C110 H11B 109.5
H11A C110 H11B 109.5
C111 C110 H11C 109.5
H11A C110 H11C 109.5
H11B C110 H11C 109.5
N103 C111 C110 178.5(11)
N104 C112 C113 176.4(14)
C112 C113 H11D 109.5
C112 C113 H11E 109.5
H11D C113 H11E 109.5
C112 C113 H11F 109.5
H11D C113 H11F 109.5
H11E C113 H11F 109.5
N105 C114 C115 173.2(11)
C114 C115 H11G 109.5
C114 C115 H11H 109.5
H11G C115 H11H 109.5
C114 C115 H11I 109.5
H11G C115 H11I 109.5
H11H C115 H11I 109.5
N106 C116 C117 179.0(8)
C116 C117 H11J 109.5
C116 C117 H11K 109.5
H11J C117 H11K 109.5
C116 C117 H11L 109.5
H11J C117 H11L 109.5
H11K C117 H11L 109.5
N108 C118 C119 178.4(17)
C118 C119 H11M 109.5
C118 C119 H11N 109.5
H11M C119 H11N 109.5
C118 C119 H11O 109.5
H11M C119 H11O 109.5
H11N C119 H11O 109.5
N109 C121 C120 178.9(12)
N209 C122 C120 174(3)
C123 C124 H12A 109.5
C123 C124 H12B 109.5
H12A C124 H12B 109.5
C123 C124 H12C 109.5
H12A C124 H12C 109.5
H12B C124 H12C 109.5
N110 C123 C124 178.1(15)
N111 C125 C126 176.4(12)
C125 C126 H12D 109.5
C125 C126 H12E 109.5
H12D C126 H12E 109.5
C125 C126 H12F 109.5
H12D C126 H12F 109.5
H12E C126 H12F 109.5
C128 C127 H12G 109.5
C128 C127 H12H 109.5
H12G C127 H12H 109.5
C128 C127 H12I 109.5
H12G C127 H12I 109.5
H12H C127 H12I 109.5
N112 C128 C127 178.4(10)
N120 C130 C129 153.0(18)
C132 C131 H13A 109.5
C132 C131 H13B 109.5
H13A C131 H13B 109.5
C132 C131 H13C 109.5
H13A C131 H13C 109.5
H13B C131 H13C 109.5
C131 C132 N122 180(2)
N121 C133 C134 176(2)
C133 C134 H13D 109.5
C133 C134 H13E 109.5
H13D C134 H13E 109.5
C133 C134 H13F 109.5
H13D C134 H13F 109.5
H13E C134 H13F 109.5
C236 C235 N132 173(3)
C235 C236 H23A 109.5
C235 C236 H23B 109.5
H23A C236 H23B 109.5
C235 C236 H23C 109.5
H23A C236 H23C 109.5
H23B C236 H23C 109.5
C336 C335 N132 172(3)
C335 C336 H33A 109.5
C335 C336 H33B 109.5
H33A C336 H33B 109.5
C335 C336 H33C 109.5
H33A C336 H33C 109.5
H33B C336 H33C 109.5
N150 C138 C139 168(3)
C138 C139 H13G 109.5
C138 C139 H13H 109.5
H13G C139 H13H 109.5
C138 C139 H13I 109.5
H13G C139 H13I 109.5
H13H C139 H13I 109.5
N124 C140 C141 157(3)
C140 C141 H14A 109.5
C140 C141 H14B 109.5
H14A C141 H14B 109.5
C140 C141 H14C 109.5
H14A C141 H14C 109.5
H14B C141 H14C 109.5

loop_
_geom_bond_atom_site_label_1
_geom_bond_atom_site_label_2
_geom_bond_distance
Cs1 N5 3.431(4)
Cs1 N9 3.504(4)
Cs1 C5 3.508(4)
Cs1 N2 3.513(4)
Cs1 N1 3.524(4)
Cs1 N10 3.528(4)
Cs1 N7 3.560(4)
Cs1 C1 3.564(4)
Cs1 C9 3.566(4)
Cs1 C2 3.567(4)
Cs1 C10 3.568(4)
Cs1 C7 3.582(4)
Co1 N7 1.977(4)
Co1 N19 1.983(4)
Co1 N1 1.983(4)
Co1 N4 1.986(5)
Co1 N23 1.996(6)
Co1 N21 2.009(6)
Co2 N10 1.962(4)
Co2 N2 1.971(4)
Co2 N35 1.974(4)
Co2 N5 1.979(4)
Co2 N33 1.994(4)
Co2 N37 1.999(4)
Co3 N8 1.904(4)
Co3 N11 1.908(4)
Co3 N47 1.912(4)
Co3 N6 1.913(4)
Co3 N51 1.928(4)
Co3 N49 1.928(4)
Co4 N3 1.915(4)
Co4 N61 1.920(4)
Co4 N9 1.920(4)
Co4 N65 1.921(4)
Co4 N12 1.923(4)
Co4 N63 1.925(4)
Fe1 C3 1.891(5)
Fe1 C1 1.896(5)
Fe1 C2 1.907(5)
Fe1 N17 2.000(4)
Fe1 N15 2.001(4)
Fe1 N13 2.008(4)
Fe2 N31A 1.862(11)
Fe2 C4 1.873(6)
Fe2 C5 1.887(5)
Fe2 C6 1.897(5)
Fe2 N29B 1.94(2)
Fe2 N27 1.989(4)
Fe2 N29A 2.104(18)
Fe2 N31B 2.200(12)
Fe3 C9 1.879(4)
Fe3 C8 1.884(5)
Fe3 C7 1.894(4)
Fe3 N43 1.998(4)
Fe3 N45 1.998(4)
Fe3 N41 2.003(4)
Fe4 C12 1.879(4)
Fe4 C10 1.883(5)
Fe4 C11 1.888(4)
Fe4 N57 1.988(4)
Fe4 N59 2.006(4)
Fe4 N55 2.012(4)
C1 N1 1.148(6)
C2 N2 1.132(6)
C3 N3 1.161(6)
C4 N4 1.165(7)
C5 N5 1.152(7)
C6 N6 1.139(6)
C7 N7 1.149(6)
C8 N8 1.157(6)
C9 N9 1.155(6)
C10 N10 1.169(6)
C11 N11 1.157(6)
C12 N12 1.156(6)
B1 N14 1.526(8)
B1 N18 1.537(8)
B1 N16 1.544(8)
B1 H1 1.0000
N13 C13 1.330(7)
N13 N14 1.372(5)
N14 C15 1.345(7)
N15 C16 1.335(7)
N15 N16 1.360(5)
N16 C18 1.338(7)
N17 C19 1.334(7)
N17 N18 1.366(5)
N18 C21 1.337(7)
C13 C14 1.394(7)
C13 H13 0.9500
C14 C15 1.382(9)
C14 H14 0.9500
C15 H15 0.9500
C16 C17 1.399(7)
C16 H16 0.9500
C17 C18 1.383(8)
C17 H17 0.9500
C18 H18 0.9500
C19 C20 1.390(8)
C19 H19 0.9500
C20 C21 1.370(9)
C20 H20 0.9500
C21 H21 0.9500
B2 N25 1.506(9)
B2 N22 1.528(9)
B2 N20 1.552(9)
B2 N24 1.553(9)
N19 C23 1.324(7)
N19 N20 1.357(6)
N20 C25 1.347(8)
N21 C26 1.309(9)
N21 N22 1.378(8)
N22 C28 1.346(9)
N23 C29 1.326(8)
N23 N24 1.378(8)
N24 C31 1.331(10)
N25 C32 1.358(11)
N25 N26 1.363(10)
N26 C33 1.346(16)
C23 C24 1.391(9)
C23 H23 0.9500
C24 C25 1.367(10)
C24 H24 0.9500
C25 H25 0.9500
C26 C27 1.378(15)
C26 H26 0.9500
C27 C28 1.359(15)
C27 H27 0.9500
C28 H28 0.9500
C29 C30 1.393(15)
C29 H29 0.9500
C30 C31 1.375(15)
C30 H30 0.9500
C31 H31 0.9500
C32 C34 1.365(12)
C32 H32 0.9500
C33 C34 1.395(18)
C33 H33 0.9500
C34 H34 0.9500
B3A N30A 1.51(2)
B3A N32A 1.54(3)
B3A N28 1.59(3)
B3A H3A 1.0000
N29A C38A 1.338(18)
N29A N30A 1.362(19)
N30A C40A 1.38(3)
N31A C41A 1.345(14)
N31A N32A 1.361(15)
N32A C43A 1.310(14)
C38A C39A 1.34(3)
C38A H38A 0.9500
C39A C40A 1.36(2)
C39A H39A 0.9500
C40A H40A 0.9500
C41A C42A 1.423(18)
C41A H41A 0.9500
C42A C43A 1.37(2)
C42A H42A 0.9500
C43A H43A 0.9500
B3B N30B 1.53(3)
B3B N28 1.55(3)
B3B N32B 1.63(3)
B3B H3B 1.0000
N29B C38B 1.32(2)
N29B N30B 1.36(2)
N30B C40B 1.33(3)
N31B C41B 1.292(17)
N31B N32B 1.313(17)
N32B C43B 1.322(15)
C38B C39B 1.45(3)
C38B H38B 0.9500
C39B C40B 1.35(3)
C39B H39B 0.9500
C40B H40B 0.9500
C41B C42B 1.35(2)
C41B H41B 0.9500
C42B C43B 1.37(2)
C42B H42B 0.9500
C43B H43B 0.9500
N27 C35 1.329(6)
N27 N28 1.353(6)
N28 C37 1.351(7)
C35 C36 1.389(7)
C35 H35 0.9500
C36 C37 1.366(9)
C36 H36 0.9500
C37 H37 0.9500
B4 N39 1.506(7)
B4 N34 1.540(7)
B4 N38 1.547(7)
B4 N36 1.557(7)
N33 C44 1.335(7)
N33 N34 1.361(5)
N34 C46 1.345(7)
N35 C47 1.326(6)
N35 N36 1.353(5)
N36 C49 1.333(7)
N37 C50 1.324(7)
N37 N38 1.369(6)
N38 C52 1.346(7)
N39 N40 1.312(8)
N39 C53 1.345(9)
C53 C55 1.326(10)
C53 H53 0.9500
C44 C45 1.394(8)
C44 H44 0.9500
C45 C46 1.377(9)
C45 H45 0.9500
C46 H46 0.9500
C47 C48 1.394(9)
C47 H47 0.9500
C48 C49 1.368(9)
C48 H48 0.9500
C49 H49 0.9500
C50 C51 1.386(10)
C50 H50 0.9500
C51 C52 1.369(10)
C51 H51 0.9500
C52 H52 0.9500
N40 C54 1.344(10)
C54 C55 1.339(13)
C54 H54 0.9500
C55 H55 0.9500
B5 N44 1.531(8)
B5 N46 1.537(8)
B5 N42 1.538(8)
B5 H5 1.0000
N41 C56 1.329(7)
N41 N42 1.353(6)
N42 C58 1.353(7)
N43 C59 1.332(7)
N43 N44 1.368(5)
N44 C61 1.349(7)
N45 C62 1.327(6)
N45 N46 1.367(5)
N46 C64 1.343(7)
C56 C57 1.395(8)
C56 H56 0.9500
C57 C58 1.373(9)
C57 H57 0.9500
C58 H58 0.9500
C59 C60 1.392(7)
C59 H59 0.9500
C60 C61 1.373(9)
C60 H60 0.9500
C61 H61 0.9500
C62 C63 1.392(7)
C62 H62 0.9500
C63 C64 1.371(8)
C63 H63 0.9500
C64 H64 0.9500
B6 N53 1.502(8)
B6 N48 1.535(8)
B6 N52 1.548(8)
B6 N50 1.549(9)
N47 C65 1.332(6)
N47 N48 1.352(5)
N48 C67 1.361(7)
N49 C68 1.309(7)
N49 N50 1.372(6)
N50 C70 1.359(8)
N51 C71 1.332(6)
N51 N52 1.366(6)
N52 C73 1.346(7)
N53 C74 1.356(9)
N53 N54 1.390(14)
N53 N54B 1.59(2)
C74 C75 1.319(16)
C74 C75B 1.47(2)
C74 H74A 0.9500
C74 H74B 0.9500
N54 C76 1.41(2)
C75 C76 1.42(2)
C75 H75 0.9500
C76 H76 0.9500
N54B C76B 1.34(4)
C75B C76B 1.31(4)
C75B H75B 0.9500
C76B H76B 0.9500
C65 C66 1.398(8)
C65 H65 0.9500
C66 C67 1.373(8)
C66 H66 0.9500
C67 H67 0.9500
C68 C69 1.379(9)
C68 H68 0.9500
C69 C70 1.363(11)
C69 H69 0.9500
C70 H70 0.9500
C71 C72 1.380(8)
C71 H71 0.9500
C72 C73 1.381(10)
C72 H72 0.9500
C73 H73 0.9500
B7 N56 1.536(8)
B7 N60 1.538(8)
B7 N58 1.542(7)
B7 H7 1.0000
N55 C77 1.331(7)
N55 N56 1.359(5)
N56 C79 1.347(7)
N57 C80 1.324(6)
N57 N58 1.348(5)
N58 C82 1.353(6)
N59 C83 1.327(7)
N59 N60 1.359(5)
N60 C85 1.344(7)
C77 C78 1.401(8)
C77 H77 0.9500
C78 C79 1.381(9)
C78 H78 0.9500
C79 H79 0.9500
C80 C81 1.401(7)
C80 H80 0.9500
C81 C82 1.358(9)
C81 H81 0.9500
C82 H82 0.9500
C83 C84 1.398(8)
C83 H83 0.9500
C84 C85 1.366(10)
C84 H84 0.9500
C85 H85 0.9500
B8 N67 1.494(8)
B8 N66 1.544(8)
B8 N62 1.546(8)
B8 N64 1.556(8)
N61 C86 1.323(7)
N61 N62 1.369(6)
N62 C88 1.337(8)
N63 C89 1.340(6)
N63 N64 1.350(6)
N64 C91 1.352(7)
N65 C92 1.324(6)
N65 N66 1.356(6)
N66 C94 1.355(7)
N67 N68B 1.31(2)
N67 N68A 1.314(18)
N67 C95A 1.417(13)
N67 C95B 1.464(16)
C86 C87 1.365(9)
C86 H86 0.9500
C87 C88 1.383(9)
C87 H87 0.9500
C88 H88 0.9500
C89 C90 1.399(8)
C89 H89 0.9500
C90 C91 1.365(9)
C90 H90 0.9500
C91 H91 0.9500
C92 C93 1.375(9)
C92 H92 0.9500
C93 C94 1.370(11)
C93 H93 0.9500
C94 H94 0.9500
N68A C97 1.337(17)
C95A C96A 1.34(2)
C95A H95A 0.9500
C96A C97 1.393(17)
C96A H96A 0.9500
N68B C97 1.23(2)
C95B C96B 1.33(2)
C95B H95B 0.9500
C96B C97 1.61(2)
C96B H96B 0.9500
C97 H97 0.9500
N100 C102 1.294(18)
N100 C104 1.51(3)
C100 C101 1.39(3)
C102 C103 1.424(12)
C104 C105 1.54(3)
N101 C106 1.109(11)
C106 C107 1.447(17)
C107 H10A 0.9800
C107 H10B 0.9800
C107 H10C 0.9800
N102 C108 1.302(19)
C108 C109 1.328(16)
C109 H10D 0.9800
C109 H10E 0.9800
C109 H10F 0.9800
N103 C111 1.149(12)
C110 C111 1.478(12)
C110 H11A 0.9800
C110 H11B 0.9800
C110 H11C 0.9800
N104 C112 1.138(12)
C112 C113 1.450(11)
C113 H11D 0.9800
C113 H11E 0.9800
C113 H11F 0.9800
N105 C114 1.132(13)
C114 C115 1.394(12)
C115 H11G 0.9800
C115 H11H 0.9800
C115 H11I 0.9800
N106 C116 1.146(10)
C116 C117 1.447(11)
C117 H11J 0.9800
C117 H11K 0.9800
C117 H11L 0.9800
N108 C118 1.216(16)
C118 C119 1.523(19)
C119 H11M 0.9800
C119 H11N 0.9800
C119 H11O 0.9800
C120 C122 1.32(3)
C120 C121 1.505(15)
N109 C121 1.297(19)
N209 C122 1.20(4)
C124 C123 1.395(15)
C124 H12A 0.9800
C124 H12B 0.9800
C124 H12C 0.9800
C123 N110 1.242(17)
N111 C125 1.155(14)
C125 C126 1.415(14)
C126 H12D 0.9800
C126 H12E 0.9800
C126 H12F 0.9800
N112 C128 1.127(10)
C127 C128 1.471(12)
C127 H12G 0.9800
C127 H12H 0.9800
C127 H12I 0.9800
N120 C130 1.23(2)
C129 C130 1.359(16)
N122 C132 1.59(2)
C131 C132 1.31(2)
C131 H13A 0.9800
C131 H13B 0.9800
C131 H13C 0.9800
N121 C133 1.24(2)
C133 C134 1.31(3)
C134 H13D 0.9800
C134 H13E 0.9800
C134 H13F 0.9800
N132 C235 1.35(2)
N132 C335 1.54(3)
C235 C236 1.08(3)
C236 H23A 0.9800
C236 H23B 0.9800
C236 H23C 0.9800
C335 C336 1.14(3)
C336 H33A 0.9800
C336 H33B 0.9800
C336 H33C 0.9800
N150 C138 1.205(17)
C138 C139 1.304(16)
C139 H13G 0.9800
C139 H13H 0.9800
C139 H13I 0.9800
N124 C140 1.02(2)
C140 C141 1.47(3)
C141 H14A 0.9800
C141 H14B 0.9800
C141 H14C 0.9800
